data_1566370
loop_
_publ_author_name
'Xu, Jiayu'
'Xiong, Lin'
'Cai, Xiao'
'Tang, Shisi'
'Tang, Ancheng'
'Liu, Xu'
'Pei, Yong'
'Zhu, Yan'

_publ_section_title
;
 Evolution from superatomic Au24Ag20 monomers into molecular-like Au43Ag38
 dimeric nanoclusters
;
_journal_name_full 'Chemical Science'
_journal_paper_doi 10.1039/D1SC07178E
_journal_year 2022
_chemical_formula_sum 'C432 H471 Ag38 Au43 Cl12'
_chemical_formula_weight 18657.08
_space_group_crystal_system trigonal
_space_group_IT_number 148
_space_group_name_Hall '-R 3'
_space_group_name_H-M_alt 'R -3 :H'
_atom_sites_solution_hydrogens geom
_atom_sites_solution_primary direct
_audit_creation_method
;
FinalCif V69 by Daniel Kratzert, Freiburg 2019,
https://github.com/dkratzert/FinalCif
;
_audit_update_record
;
2021-12-17 deposited with the CCDC.	2022-02-07 downloaded from the CCDC.
;
_cell_angle_alpha 90
_cell_angle_beta 90
_cell_angle_gamma 120
_cell_formula_units_Z 6
_cell_length_a 26.1589(15)
_cell_length_b 26.1589(15)
_cell_length_c 148.875(12)
_cell_measurement_reflns_used 9781
_cell_measurement_temperature 193(2)
_cell_measurement_theta_max 56.682
_cell_measurement_theta_min 3.09
_cell_volume 88225(10)
_computing_cell_refinement 'SAINT V8.40B'
_computing_data_collection 'Bruker BIS V6.2.14/2020-04-30'
_computing_data_reduction 'SAINT V8.40B'
_computing_structure_refinement 'SHELXL-2018/3 (Sheldrick, 2018)'
_computing_structure_solution 'SHELXT 2018/2 (Sheldrick, 2018)'
_diffrn_ambient_environment N~2~
_diffrn_ambient_temperature 193(2)
_diffrn_detector CPAD
_diffrn_detector_area_resol_mean 7.41
_diffrn_detector_type 'Bruker PHOTON II'
_diffrn_measured_fraction_theta_full 0.999
_diffrn_measured_fraction_theta_max 0.990
_diffrn_measurement_device 'three-circle diffractometer'
_diffrn_measurement_device_type 'Bruker D8 VENTURE Metaljet PHOTON II'
_diffrn_measurement_method '\w and \f scans'
_diffrn_measurement_specimen_support 'MiTeGen micromount'
_diffrn_radiation_monochromator 'mirror optics'
_diffrn_radiation_probe x-ray
_diffrn_radiation_type GaK\a
_diffrn_radiation_wavelength 1.34139
_diffrn_reflns_av_R_equivalents 0.1214
_diffrn_reflns_av_unetI/netI 0.0734
_diffrn_reflns_Laue_measured_fraction_full 0.999
_diffrn_reflns_Laue_measured_fraction_max 0.990
_diffrn_reflns_limit_h_max 31
_diffrn_reflns_limit_h_min -33
_diffrn_reflns_limit_k_max 31
_diffrn_reflns_limit_k_min -33
_diffrn_reflns_limit_l_max 172
_diffrn_reflns_limit_l_min -191
_diffrn_reflns_number 356807
_diffrn_reflns_point_group_measured_fraction_full 0.999
_diffrn_reflns_point_group_measured_fraction_max 0.990
_diffrn_reflns_theta_full 53.594
_diffrn_reflns_theta_max 59.599
_diffrn_reflns_theta_min 1.716
_diffrn_source 'microfocus sealed X-ray tube'
_diffrn_source_current 2.86
_diffrn_source_type 'Incoatec I\ms'
_diffrn_source_voltage 69.69
_exptl_absorpt_coefficient_mu 20.715
_exptl_absorpt_correction_T_max 0.3093
_exptl_absorpt_correction_T_min 0.1641
_exptl_absorpt_correction_type multi-scan
_exptl_absorpt_process_details
;
SADABS-2016/2 - Bruker AXS area detector scaling and absorption correction:
Krause, L., Herbst-Irmer, R., Sheldrick G.M. & Stalke D., J. Appl. Cryst. 48
(2015) 3-10
;
_exptl_crystal_density_diffrn 2.107
_exptl_crystal_description block
_exptl_crystal_F_000 50700
_exptl_crystal_size_max 0.2
_exptl_crystal_size_mid 0.1
_exptl_crystal_size_min 0.1
_refine_diff_density_max 2.492
_refine_diff_density_min -2.559
_refine_diff_density_rms 0.253
_refine_ls_extinction_method none
_refine_ls_goodness_of_fit_ref 1.014
_refine_ls_hydrogen_treatment constr
_refine_ls_matrix_type full
_refine_ls_number_parameters 1550
_refine_ls_number_reflns 43247
_refine_ls_number_restraints 6612
_refine_ls_restrained_S_all 0.973
_refine_ls_R_factor_all 0.1317
_refine_ls_R_factor_gt 0.0714
_refine_ls_shift/su_max 0.014
_refine_ls_shift/su_mean 0.000
_refine_ls_structure_factor_coef Fsqd
_refine_ls_weighting_details 'w=1/[\s^2^(Fo^2^)+(0.0845P)^2^+3188.3567P] where P=(Fo^2^+2Fc^2^)/3'
_refine_ls_weighting_scheme calc
_refine_ls_wR_factor_gt 0.1780
_refine_ls_wR_factor_ref 0.2160
_reflns_Friedel_coverage 0.000
_reflns_number_gt 22261
_reflns_number_total 43247
_reflns_threshold_expression 'I > 2\s(I)'
_cod_data_source_file d1sc07178e2.cif
_cod_data_source_block 20210712li_zy_xu_auag4_0m_a_sq
_cod_depositor_comments
;

2022-09-18
Z value and formula fixed to values more according to usual
chemical conventions.                 miguel
;
_cod_original_formula_sum 'C864 H942 Ag76 Au86 Cl24'
_cod_original_formula_weight 37314.16
_cod_original_formula_units_Z 3
_cod_original_cell_volume 88225(12)
_cod_database_code 1566370
_shelx_shelxl_version_number 2018/3
_shelx_space_group_comment
;
The symmetry employed for this shelxl refinement is uniquely defined
by the following loop, which should always be used as a source of
symmetry information in preference to the above space-group names.
They are only intended as comments.
;
_olex2_diffrn_ambient_temperature_device 'Oxford Cryostream 800'

loop_
_space_group_symop_operation_xyz
'x, y, z'
'-y, x-y, z'
'-x+y, -x, z'
'x+2/3, y+1/3, z+1/3'
'-y+2/3, x-y+1/3, z+1/3'
'-x+y+2/3, -x+1/3, z+1/3'
'x+1/3, y+2/3, z+2/3'
'-y+1/3, x-y+2/3, z+2/3'
'-x+y+1/3, -x+2/3, z+2/3'
'-x, -y, -z'
'y, -x+y, -z'
'x-y, x, -z'
'-x+2/3, -y+1/3, -z+1/3'
'y+2/3, -x+y+1/3, -z+1/3'
'x-y+2/3, x+1/3, -z+1/3'
'-x+1/3, -y+2/3, -z+2/3'
'y+1/3, -x+y+2/3, -z+2/3'
'x-y+1/3, x+2/3, -z+2/3'

loop_
_atom_site_label
_atom_site_type_symbol
_atom_site_fract_x
_atom_site_fract_y
_atom_site_fract_z
_atom_site_U_iso_or_equiv
_atom_site_adp_type
_atom_site_occupancy
_atom_site_site_symmetry_order
_atom_site_calc_flag
_atom_site_refinement_flags_posn
_atom_site_refinement_flags_adp
_atom_site_refinement_flags_occupancy
_atom_site_disorder_assembly
_atom_site_disorder_group
Ag1 Ag 0.33241(6) 0.55558(6) 0.67173(2) 0.0610(3) Uani 1 1 d . . . . .
Au4 Au 0.06647(3) 0.05509(3) 0.54207(2) 0.05963(18) Uani 1 1 d . . . . .
Au5 Au -0.10663(4) 0.03642(4) 0.55710(2) 0.0763(2) Uani 1 1 d . U . . .
Au6 Au 0.22285(3) 0.19126(4) 0.52455(2) 0.0721(2) Uani 1 1 d . U . . .
Au7 Au 0.01870(3) 0.10731(3) 0.53142(2) 0.05439(17) Uani 1 1 d . . . . .
Au8 Au 0.04634(4) 0.22790(3) 0.53243(2) 0.0665(2) Uani 1 1 d . . . . .
Au9 Au 0.20147(4) 0.54374(4) 0.60958(2) 0.0807(3) Uani 1 1 d . U . . .
Au10 Au 0.39484(3) 0.66665(3) 0.62471(2) 0.06171(19) Uani 1 1 d . . . . .
Au11 Au 0.33301(3) 0.56703(3) 0.63529(2) 0.05795(18) Uani 1 1 d . . . . .
Au12 Au 0.43309(3) 0.66567(3) 0.64219(2) 0.05689(18) Uani 1 1 d . . . . .
Au13 Au 0.12676(4) 0.45429(4) 0.64231(2) 0.0751(2) Uani 1 1 d . U . . .
Au14 Au 0.32337(4) 0.45344(4) 0.63395(2) 0.0752(2) Uani 1 1 d . U . . .
Au15 Au 0.33271(3) 0.60192(3) 0.65253(2) 0.05240(17) Uani 1 1 d . . . . .
Au16 Au 0.333333 0.666667 0.666667 0.0519(4) Uani 1 6 d S T P . .
Cl1 Cl 0.2668(4) 0.1030(5) 0.54736(5) 0.178(4) Uani 1 1 d . . . . .
Cl2 Cl 0.4733(4) 0.5432(4) 0.61841(5) 0.164(3) Uani 1 1 d . . . . .
Au2 Au 0.01254(3) 0.06956(3) 0.51417(2) 0.04891(16) Uani 1 1 d . . . . .
Au3 Au 0.10836(3) 0.08895(3) 0.52456(2) 0.05294(16) Uani 1 1 d . . . . .
Ag0R Ag 0.000000 0.000000 0.55825(2) 0.0695(6) Uani 1 3 d S T P . .
Ag2 Ag 0.25836(6) 0.47852(6) 0.64873(2) 0.0638(3) Uani 1 1 d . . . . .
Ag3 Ag -0.03971(6) 0.13968(5) 0.51801(2) 0.0588(3) Uani 1 1 d . . . . .
Ag4 Ag -0.09863(5) 0.02111(5) 0.50511(2) 0.0553(3) Uani 1 1 d . . . . .
Ag5 Ag 0.10137(5) 0.18908(5) 0.51801(2) 0.0577(3) Uani 1 1 d . . . . .
Ag8 Ag 0.40220(6) 0.54842(6) 0.64859(2) 0.0656(3) Uani 1 1 d . . . . .
Ag9 Ag 0.44798(7) 0.59548(7) 0.62919(2) 0.0780(4) Uani 1 1 d . . . . .
Ag10 Ag 0.33553(8) 0.55256(7) 0.61634(2) 0.0834(4) Uani 1 1 d . . . . .
Ag11 Ag 0.333333 0.666667 0.60845(2) 0.0716(6) Uani 1 3 d S T P . .
Ag12 Ag 0.22087(7) 0.48099(6) 0.62887(2) 0.0731(4) Uani 1 1 d . . . . .
Ag13 Ag 0.01994(7) 0.12492(6) 0.55020(2) 0.0790(4) Uani 1 1 d . . . . .
Ag14 Ag 0.13435(6) 0.17966(6) 0.53807(2) 0.0695(4) Uani 1 1 d . . . . .
Ag15 Ag 0.18756(6) 0.08961(7) 0.53756(2) 0.0752(4) Uani 1 1 d . . . . .
Au1 Au 0.000000 0.000000 0.500000 0.0479(3) Uani 1 6 d S T P . .
C1_2 C 0.1855(9) 0.1861(6) 0.55165(8) 0.089(5) Uani 1 1 d D U . . .
C2_2 C 0.2127(6) 0.2371(5) 0.54975(6) 0.090(5) Uani 1 1 d D U . . .
C3_2 C 0.2557(4) 0.3011(4) 0.54745(5) 0.089(4) Uani 1 1 d DG U . . .
C4_2 C 0.3160(5) 0.3212(5) 0.54715(7) 0.099(5) Uani 1 1 d DG U . . .
H4_2 H 0.330147 0.294799 0.548316 0.119 Uiso 1 1 calc R U . . .
C5_2 C 0.3554(4) 0.3800(5) 0.54514(8) 0.110(5) Uani 1 1 d DG U . . .
H5_2 H 0.396595 0.393748 0.544934 0.133 Uiso 1 1 calc R U . . .
C6_2 C 0.3347(5) 0.4187(4) 0.54343(7) 0.118(5) Uani 1 1 d DG U . . .
C7_2 C 0.2745(5) 0.3986(4) 0.54373(8) 0.106(5) Uani 1 1 d DG U . . .
H7_2 H 0.260266 0.425000 0.542560 0.128 Uiso 1 1 calc R U . . .
C8_2 C 0.2350(4) 0.3398(5) 0.54574(8) 0.093(5) Uani 1 1 d DG U . . .
H8_2 H 0.193816 0.326051 0.545942 0.111 Uiso 1 1 calc R U . . .
C9_2 C 0.3780(6) 0.4825(5) 0.54088(8) 0.146(7) Uani 1 1 d D U . . .
C10_2 C 0.3816(10) 0.4892(8) 0.53061(8) 0.189(12) Uani 1 1 d D U . . .
H10A_2 H 0.409540 0.530377 0.529031 0.284 Uiso 1 1 calc R U . . .
H10B_2 H 0.395137 0.463552 0.528036 0.284 Uiso 1 1 calc R U . . .
H10C_2 H 0.342536 0.478075 0.528205 0.284 Uiso 1 1 calc R U . . .
C11_2 C 0.3582(9) 0.5240(6) 0.54490(16) 0.178(11) Uani 1 1 d D U . . .
H11A_2 H 0.386350 0.564868 0.543206 0.267 Uiso 1 1 calc R U . . .
H11B_2 H 0.318935 0.513223 0.542587 0.267 Uiso 1 1 calc R U . . .
H11C_2 H 0.356536 0.520448 0.551457 0.267 Uiso 1 1 calc R U . . .
C12_2 C 0.4400(6) 0.5007(8) 0.54455(16) 0.192(12) Uani 1 1 d D U . . .
H12A_2 H 0.467605 0.541748 0.542889 0.288 Uiso 1 1 calc R U . . .
H12B_2 H 0.438264 0.496918 0.551106 0.288 Uiso 1 1 calc R U . . .
H12C_2 H 0.453444 0.474954 0.541982 0.288 Uiso 1 1 calc R U . . .
Cl1_2 Cl -0.07179(18) 0.12753(18) 0.49977(2) 0.0595(9) Uani 1 1 d . . . . .
Cl2_2 Cl 0.2316(2) 0.46475(18) 0.66666(3) 0.0672(11) Uani 1 1 d . . . . .
C1_3 C 0.1999(7) 0.2515(6) 0.52464(10) 0.072(4) Uani 1 1 d D U . . .
C2_3 C 0.1982(5) 0.2960(5) 0.52424(8) 0.072(4) Uani 1 1 d D U . . .
C3_3 C 0.2053(5) 0.3558(5) 0.52241(8) 0.080(4) Uani 1 1 d D U . . .
C4_3 C 0.1715(7) 0.3751(6) 0.52689(12) 0.093(4) Uani 1 1 d D U . . .
H4_3 H 0.143858 0.350539 0.531303 0.111 Uiso 1 1 calc R U . . .
C5_3 C 0.1777(8) 0.4303(6) 0.52501(12) 0.109(5) Uani 1 1 d D U . . .
H5_3 H 0.153397 0.442326 0.527998 0.131 Uiso 1 1 calc R U . . .
C6_3 C 0.2191(7) 0.4675(5) 0.51880(12) 0.123(5) Uani 1 1 d D U . . .
C7_3 C 0.2526(8) 0.4488(6) 0.51445(13) 0.109(5) Uani 1 1 d D U . . .
H7_3 H 0.281688 0.474350 0.510273 0.131 Uiso 1 1 calc R U . . .
C8_3 C 0.2449(7) 0.3930(6) 0.51603(11) 0.093(4) Uani 1 1 d D U . . .
H8_3 H 0.267245 0.380203 0.512664 0.112 Uiso 1 1 calc R U . . .
C9_3 C 0.2282(6) 0.5294(5) 0.51729(10) 0.151(6) Uani 1 1 d D U . . .
C10_3 C 0.2518(11) 0.5656(8) 0.52600(13) 0.199(12) Uani 1 1 d D U . . .
H10A_3 H 0.257696 0.605304 0.525057 0.298 Uiso 1 1 calc R U . . .
H10B_3 H 0.223292 0.546112 0.530863 0.298 Uiso 1 1 calc R U . . .
H10C_3 H 0.289514 0.568579 0.527621 0.298 Uiso 1 1 calc R U . . .
C11_3 C 0.2731(9) 0.5606(8) 0.50971(14) 0.178(10) Uani 1 1 d D U . . .
H11A_3 H 0.278681 0.600129 0.508791 0.267 Uiso 1 1 calc R U . . .
H11B_3 H 0.310901 0.563773 0.511346 0.267 Uiso 1 1 calc R U . . .
H11C_3 H 0.258419 0.537678 0.504151 0.267 Uiso 1 1 calc R U . . .
C12_3 C 0.1692(7) 0.5251(9) 0.51478(18) 0.173(10) Uani 1 1 d D U . . .
H12A_3 H 0.175377 0.564890 0.513823 0.259 Uiso 1 1 calc R U . . .
H12B_3 H 0.154005 0.502027 0.509249 0.259 Uiso 1 1 calc R U . . .
H12C_3 H 0.140760 0.505811 0.519648 0.259 Uiso 1 1 calc R U . . .
C1_4 C 0.1639(8) 0.4046(7) 0.64249(11) 0.082(4) Uani 1 1 d D U . . .
C2_4 C 0.1704(7) 0.3635(6) 0.64342(10) 0.092(4) Uani 1 1 d D U . . .
C3_4 C 0.1713(6) 0.3079(6) 0.64568(9) 0.114(5) Uani 1 1 d D U . . .
C4_4 C 0.1336(9) 0.2696(7) 0.65228(13) 0.136(6) Uani 1 1 d D U . . .
H4_4 H 0.107440 0.278905 0.655350 0.163 Uiso 1 1 calc R U . . .
C5_4 C 0.1338(10) 0.2181(8) 0.65440(15) 0.153(7) Uani 1 1 d D U . . .
H5_4 H 0.107923 0.192491 0.658898 0.184 Uiso 1 1 calc R U . . .
C6_4 C 0.1715(9) 0.2039(7) 0.65000(14) 0.165(6) Uani 1 1 d D U . . .
C7_4 C 0.2091(10) 0.2417(7) 0.64371(14) 0.147(6) Uani 1 1 d D U . . .
H7_4 H 0.235678 0.232374 0.640766 0.176 Uiso 1 1 calc R U . . .
C8_4 C 0.2097(9) 0.2936(8) 0.64148(14) 0.127(6) Uani 1 1 d D U . . .
H8_4 H 0.236422 0.319326 0.637066 0.153 Uiso 1 1 calc R U . . .
C9_4 C 0.1722(8) 0.1474(6) 0.65257(12) 0.193(8) Uani 1 1 d D U . . .
C10_4 C 0.1093(9) 0.0943(7) 0.6520(2) 0.210(12) Uani 1 1 d D U . . .
H10A_4 H 0.109725 0.058264 0.653619 0.315 Uiso 1 1 calc R U . . .
H10B_4 H 0.083507 0.100142 0.656126 0.315 Uiso 1 1 calc R U . . .
H10C_4 H 0.094457 0.090697 0.645835 0.315 Uiso 1 1 calc R U . . .
C11_4 C 0.2124(12) 0.1380(11) 0.64606(18) 0.232(13) Uani 1 1 d D U . . .
H11A_4 H 0.212812 0.101937 0.647712 0.347 Uiso 1 1 calc R U . . .
H11B_4 H 0.197504 0.134260 0.639916 0.347 Uiso 1 1 calc R U . . .
H11C_4 H 0.252618 0.171830 0.646406 0.347 Uiso 1 1 calc R U . . .
C12_4 C 0.1957(13) 0.1531(11) 0.66219(13) 0.229(13) Uani 1 1 d D U . . .
H12A_4 H 0.196154 0.117027 0.663809 0.343 Uiso 1 1 calc R U . . .
H12B_4 H 0.235898 0.186953 0.662535 0.343 Uiso 1 1 calc R U . . .
H12C_4 H 0.170115 0.159001 0.666355 0.343 Uiso 1 1 calc R U . . .
C1_5 C 0.0544(10) 0.2234(7) 0.54580(9) 0.088(5) Uani 1 1 d D U . . .
C2_5 C 0.0512(7) 0.2313(5) 0.55346(6) 0.090(4) Uani 1 1 d D U . . .
C3_5 C 0.0519(5) 0.2448(5) 0.56336(5) 0.095(4) Uani 1 1 d DG U . . .
C4_5 C 0.1048(4) 0.2841(5) 0.56752(6) 0.101(5) Uani 1 1 d DG U . . .
H4_5 H 0.140534 0.301880 0.564164 0.121 Uiso 1 1 calc R U . . .
C5_5 C 0.1055(4) 0.2974(6) 0.57657(6) 0.106(5) Uani 1 1 d DG U . . .
H5_5 H 0.141709 0.324262 0.579407 0.127 Uiso 1 1 calc R U . . .
C6_5 C 0.0533(5) 0.2713(5) 0.58147(5) 0.106(5) Uani 1 1 d DG U . . .
C7_5 C 0.0004(4) 0.2320(6) 0.57732(6) 0.106(5) Uani 1 1 d DG U . . .
H7_5 H -0.035260 0.214214 0.580675 0.127 Uiso 1 1 calc R U . . .
C8_5 C -0.0003(4) 0.2187(5) 0.56827(6) 0.102(5) Uani 1 1 d DG U . . .
H8_5 H -0.036436 0.191830 0.565431 0.122 Uiso 1 1 calc R U . . .
C9_5 C 0.0552(6) 0.2852(6) 0.59147(6) 0.133(6) Uani 1 1 d D U . . .
C10_5 C 0.0907(10) 0.3526(6) 0.59289(11) 0.168(10) Uani 1 1 d D U . . .
H10A_5 H 0.091893 0.361416 0.599315 0.253 Uiso 1 1 calc R U . . .
H10B_5 H 0.131064 0.368063 0.590663 0.253 Uiso 1 1 calc R U . . .
H10C_5 H 0.071801 0.371189 0.589615 0.253 Uiso 1 1 calc R U . . .
C11_5 C -0.0071(7) 0.2610(10) 0.59523(10) 0.177(11) Uani 1 1 d D U . . .
H11A_5 H -0.004796 0.270399 0.601643 0.265 Uiso 1 1 calc R U . . .
H11B_5 H -0.026935 0.278977 0.592036 0.265 Uiso 1 1 calc R U . . .
H11C_5 H -0.029558 0.218063 0.594427 0.265 Uiso 1 1 calc R U . . .
C12_5 C 0.0866(10) 0.2573(10) 0.59659(9) 0.156(9) Uani 1 1 d D U . . .
H12A_5 H 0.087826 0.266107 0.603009 0.233 Uiso 1 1 calc R U . . .
H12B_5 H 0.064821 0.214400 0.595702 0.233 Uiso 1 1 calc R U . . .
H12C_5 H 0.126882 0.273555 0.594307 0.233 Uiso 1 1 calc R U . . .
C1_6 C 0.3142(5) 0.4581(5) 0.62068(8) 0.093(5) Uani 1 1 d D U . . .
C2_6 C 0.315611 0.450845 0.612939 0.094(4) Uani 1 1 d D U . . .
C3_6 C 0.3175(6) 0.4415(6) 0.60292(7) 0.099(4) Uani 1 1 d D U . . .
C4_6 C 0.3726(7) 0.4634(9) 0.59869(7) 0.111(5) Uani 1 1 d D U . . .
H4_6 H 0.407998 0.485187 0.602019 0.134 Uiso 1 1 calc R U . . .
C5_6 C 0.3747(8) 0.4528(9) 0.58960(8) 0.111(5) Uani 1 1 d D U . . .
H5_6 H 0.411048 0.473690 0.586439 0.133 Uiso 1 1 calc R U . . .
C6_6 C 0.3244(7) 0.4123(8) 0.58512(7) 0.111(5) Uani 1 1 d D U . . .
C7_6 C 0.2717(7) 0.3853(10) 0.58951(9) 0.118(5) Uani 1 1 d D U . . .
H7_6 H 0.237227 0.356959 0.586442 0.141 Uiso 1 1 calc R U . . .
C8_6 C 0.2677(7) 0.3990(9) 0.59850(7) 0.108(5) Uani 1 1 d D U . . .
H8_6 H 0.230897 0.379193 0.601542 0.129 Uiso 1 1 calc R U . . .
C9_6 C 0.3295(6) 0.3959(6) 0.57539(7) 0.121(6) Uani 1 1 d D U . . .
C10_6 C 0.3663(10) 0.3649(10) 0.57516(14) 0.163(10) Uani 1 1 d D U . . .
H10A_6 H 0.405690 0.391456 0.577594 0.245 Uiso 1 1 calc R U . . .
H10B_6 H 0.346821 0.328912 0.578803 0.245 Uiso 1 1 calc R U . . .
H10C_6 H 0.369767 0.354661 0.568950 0.245 Uiso 1 1 calc R U . . .
C11_6 C 0.2677(7) 0.3544(10) 0.57158(11) 0.171(11) Uani 1 1 d D U . . .
H11A_6 H 0.248220 0.318418 0.575229 0.257 Uiso 1 1 calc R U . . .
H11B_6 H 0.244337 0.374196 0.571715 0.257 Uiso 1 1 calc R U . . .
H11C_6 H 0.271204 0.344061 0.565373 0.257 Uiso 1 1 calc R U . . .
C12_6 C 0.3602(11) 0.4523(8) 0.56969(11) 0.176(11) Uani 1 1 d D U . . .
H12A_6 H 0.399616 0.478714 0.572137 0.263 Uiso 1 1 calc R U . . .
H12B_6 H 0.363743 0.442050 0.563481 0.263 Uiso 1 1 calc R U . . .
H12C_6 H 0.336876 0.472185 0.569824 0.263 Uiso 1 1 calc R U . . .
C1_7 C 0.1752(8) 0.4652(7) 0.61487(10) 0.092(5) Uani 1 1 d D U . . .
C2_7 C 0.1534(6) 0.4149(5) 0.61688(7) 0.099(5) Uani 1 1 d D U . . .
C3_7 C 0.1252(7) 0.3508(7) 0.61945(12) 0.112(5) Uani 1 1 d D U . . .
C4_7 C 0.1582(8) 0.3223(6) 0.61970(14) 0.126(6) Uani 1 1 d D U . . .
H4_7 H 0.199522 0.344145 0.618661 0.151 Uiso 1 1 calc R U . . .
C5_7 C 0.1310(7) 0.2621(6) 0.62146(15) 0.141(7) Uani 1 1 d D U . . .
H5_7 H 0.154236 0.243437 0.621722 0.169 Uiso 1 1 calc R U . . .
C6_7 C 0.0714(8) 0.2293(5) 0.62283(15) 0.149(6) Uani 1 1 d D U . . .
C7_7 C 0.0375(8) 0.2558(6) 0.62204(15) 0.134(7) Uani 1 1 d D U . . .
H7_7 H -0.004166 0.232712 0.622626 0.161 Uiso 1 1 calc R U . . .
C8_7 C 0.0640(7) 0.3167(6) 0.62038(13) 0.125(6) Uani 1 1 d D U . . .
H8_7 H 0.040227 0.334595 0.619896 0.150 Uiso 1 1 calc R U . . .
C9_7 C 0.0417(7) 0.1629(5) 0.62481(11) 0.178(8) Uani 1 1 d D U . . .
C10_7 C 0.0056(11) 0.1492(10) 0.63353(14) 0.217(13) Uani 1 1 d D U . . .
H10A_7 H 0.031756 0.171751 0.638497 0.326 Uiso 1 1 calc R U . . .
H10B_7 H -0.024933 0.160188 0.632801 0.326 Uiso 1 1 calc R U . . .
H10C_7 H -0.013132 0.106898 0.634841 0.326 Uiso 1 1 calc R U . . .
C11_7 C 0.0010(11) 0.1278(9) 0.61701(14) 0.197(12) Uani 1 1 d D U . . .
H11A_7 H -0.017800 0.085504 0.618317 0.295 Uiso 1 1 calc R U . . .
H11B_7 H -0.029354 0.138920 0.616248 0.295 Uiso 1 1 calc R U . . .
H11C_7 H 0.024265 0.136566 0.611481 0.295 Uiso 1 1 calc R U . . .
C12_7 C 0.0891(9) 0.1450(9) 0.62603(19) 0.218(14) Uani 1 1 d D U . . .
H12A_7 H 0.115189 0.167400 0.631022 0.327 Uiso 1 1 calc R U . . .
H12B_7 H 0.069966 0.102676 0.627356 0.327 Uiso 1 1 calc R U . . .
H12C_7 H 0.112321 0.153487 0.620507 0.327 Uiso 1 1 calc R U . . .
C1_8 C 0.3813(8) 0.6071(7) 0.60295(11) 0.090(5) Uani 1 1 d D U . . .
C2_8 C 0.3456(6) 0.5844(6) 0.59733(8) 0.087(4) Uani 1 1 d D U . . .
C3_8 C 0.3076(6) 0.5621(5) 0.58912(9) 0.086(4) Uani 1 1 d D U . . .
C4_8 C 0.2501(6) 0.5170(7) 0.58924(10) 0.096(5) Uani 1 1 d D U . . .
H4_8 H 0.232862 0.498411 0.594793 0.115 Uiso 1 1 calc R U . . .
C5_8 C 0.2161(7) 0.4976(8) 0.58141(8) 0.095(4) Uani 1 1 d D U . . .
H5_8 H 0.176419 0.466180 0.581735 0.114 Uiso 1 1 calc R U . . .
C6_8 C 0.2395(6) 0.5233(7) 0.57322(8) 0.100(4) Uani 1 1 d D U . . .
C7_8 C 0.2971(6) 0.5661(8) 0.57305(10) 0.092(4) Uani 1 1 d D U . . .
H7_8 H 0.314249 0.583595 0.567446 0.110 Uiso 1 1 calc R U . . .
C8_8 C 0.3319(7) 0.5853(8) 0.58066(8) 0.095(5) Uani 1 1 d D U . . .
H8_8 H 0.372487 0.614308 0.580167 0.114 Uiso 1 1 calc R U . . .
C9_8 C 0.2007(6) 0.5053(6) 0.56483(8) 0.124(6) Uani 1 1 d D U . . .
C10_8 C 0.1443(7) 0.5080(11) 0.56681(14) 0.172(10) Uani 1 1 d D U . . .
H10A_8 H 0.119388 0.496432 0.561427 0.258 Uiso 1 1 calc R U . . .
H10B_8 H 0.122554 0.480989 0.571741 0.258 Uiso 1 1 calc R U . . .
H10C_8 H 0.155050 0.548358 0.568514 0.258 Uiso 1 1 calc R U . . .
C11_8 C 0.2341(9) 0.5480(9) 0.55705(10) 0.182(11) Uani 1 1 d D U . . .
H11A_8 H 0.208859 0.536125 0.551697 0.273 Uiso 1 1 calc R U . . .
H11B_8 H 0.244300 0.588211 0.558768 0.273 Uiso 1 1 calc R U . . .
H11C_8 H 0.270202 0.546940 0.555728 0.273 Uiso 1 1 calc R U . . .
C12_8 C 0.1839(10) 0.4425(7) 0.56200(14) 0.165(10) Uani 1 1 d D U . . .
H12A_8 H 0.159093 0.431402 0.556621 0.247 Uiso 1 1 calc R U . . .
H12B_8 H 0.219846 0.440887 0.560697 0.247 Uiso 1 1 calc R U . . .
H12C_8 H 0.162183 0.414970 0.566886 0.247 Uiso 1 1 calc R U . . .
C1_9 C -0.1394(7) 0.1143(7) 0.52316(13) 0.090(5) Uani 1 1 d D U . . .
C2_9 C -0.1211(5) 0.1650(5) 0.52181(11) 0.091(4) Uani 1 1 d D U . . .
H2_9 H -0.106955 0.175921 0.528137 0.109 Uiso 1 1 calc R U . . .
C3_9 C -0.0998(6) 0.2282(6) 0.51923(10) 0.101(4) Uani 1 1 d D U . . .
C4_9 C -0.0721(10) 0.2736(6) 0.52539(12) 0.120(5) Uani 1 1 d D U . . .
H4_9 H -0.066121 0.264414 0.531334 0.145 Uiso 1 1 calc R U . . .
C5_9 C -0.0528(11) 0.3320(7) 0.52322(11) 0.131(5) Uani 1 1 d D U . . .
H5_9 H -0.032976 0.362256 0.527562 0.157 Uiso 1 1 calc R U . . .
C6_9 C -0.0627(10) 0.3456(5) 0.51478(11) 0.136(5) Uani 1 1 d D U . . .
C7_9 C -0.0890(11) 0.3016(6) 0.50842(13) 0.129(5) Uani 1 1 d D U . . .
H7_9 H -0.094119 0.311055 0.502449 0.155 Uiso 1 1 calc R U . . .
C8_9 C -0.1079(10) 0.2434(7) 0.51074(11) 0.116(5) Uani 1 1 d D U . . .
H8_9 H -0.127018 0.213383 0.506352 0.139 Uiso 1 1 calc R U . . .
C9_9 C -0.0377(7) 0.4102(5) 0.51193(11) 0.168(7) Uani 1 1 d D U . . .
C10_9 C 0.0176(10) 0.4294(10) 0.50609(18) 0.226(13) Uani 1 1 d D U . . .
H10A_9 H 0.006957 0.404092 0.500759 0.339 Uiso 1 1 calc R U . . .
H10B_9 H 0.033692 0.470535 0.504227 0.339 Uiso 1 1 calc R U . . .
H10C_9 H 0.047418 0.425652 0.509568 0.339 Uiso 1 1 calc R U . . .
C11_9 C -0.0842(10) 0.4161(9) 0.50645(17) 0.192(11) Uani 1 1 d D U . . .
H11A_9 H -0.094835 0.390693 0.501131 0.288 Uiso 1 1 calc R U . . .
H11B_9 H -0.119422 0.403980 0.510150 0.288 Uiso 1 1 calc R U . . .
H11C_9 H -0.068090 0.457193 0.504573 0.288 Uiso 1 1 calc R U . . .
C12_9 C -0.0209(13) 0.4498(7) 0.52027(13) 0.203(11) Uani 1 1 d D U . . .
H12A_9 H 0.008808 0.446025 0.523754 0.305 Uiso 1 1 calc R U . . .
H12B_9 H -0.004719 0.491014 0.518404 0.305 Uiso 1 1 calc R U . . .
H12C_9 H -0.056051 0.437801 0.523981 0.305 Uiso 1 1 calc R U . . .
C1_10 C -0.0297(7) 0.0756(7) 0.56357(9) 0.081(4) Uani 1 1 d D U . . .
C2_10 C 0.0079(5) 0.0945(5) 0.56896(7) 0.088(4) Uani 1 1 d D U . . .
C3_10 C 0.0554(6) 0.1180(7) 0.57594(9) 0.088(4) Uani 1 1 d D U . . .
C4_10 C 0.0435(7) 0.0952(9) 0.58467(9) 0.106(5) Uani 1 1 d D U . . .
H4_10 H 0.003984 0.067464 0.586265 0.127 Uiso 1 1 calc R U . . .
C5_10 C 0.0874(6) 0.1118(9) 0.59105(12) 0.116(5) Uani 1 1 d D U . . .
H5_10 H 0.078309 0.093863 0.596821 0.139 Uiso 1 1 calc R U . . .
C6_10 C 0.1445(6) 0.1545(9) 0.58901(10) 0.116(5) Uani 1 1 d D U . . .
C7_10 C 0.1562(8) 0.1799(9) 0.58068(10) 0.112(5) Uani 1 1 d D U . . .
H7_10 H 0.195176 0.210273 0.579324 0.134 Uiso 1 1 calc R U . . .
C8_10 C 0.1123(6) 0.1626(8) 0.57409(11) 0.098(5) Uani 1 1 d D U . . .
H8_10 H 0.121537 0.181346 0.568387 0.117 Uiso 1 1 calc R U . . .
C9_10 C 0.1942(6) 0.1699(7) 0.59580(9) 0.151(7) Uani 1 1 d D U . . .
C10_10 C 0.2133(11) 0.1231(11) 0.59538(19) 0.208(12) Uani 1 1 d D U . . .
H10A_10 H 0.245099 0.133019 0.599726 0.312 Uiso 1 1 calc R U . . .
H10B_10 H 0.179603 0.084271 0.596842 0.312 Uiso 1 1 calc R U . . .
H10C_10 H 0.227449 0.122152 0.589324 0.312 Uiso 1 1 calc R U . . .
C11_10 C 0.2474(8) 0.2307(9) 0.59361(16) 0.207(12) Uani 1 1 d D U . . .
H11A_10 H 0.278912 0.240090 0.597988 0.310 Uiso 1 1 calc R U . . .
H11B_10 H 0.261829 0.229935 0.587561 0.310 Uiso 1 1 calc R U . . .
H11C_10 H 0.235575 0.260728 0.593889 0.310 Uiso 1 1 calc R U . . .
C12_10 C 0.1721(10) 0.1711(13) 0.60532(10) 0.207(13) Uani 1 1 d D U . . .
H12A_10 H 0.203968 0.180986 0.609641 0.310 Uiso 1 1 calc R U . . .
H12B_10 H 0.159808 0.200814 0.605620 0.310 Uiso 1 1 calc R U . . .
H12C_10 H 0.138477 0.132191 0.606763 0.310 Uiso 1 1 calc R U . . .
C1_11 C 0.0408(6) 0.2389(7) 0.51910(9) 0.077(5) Uani 1 1 d D U . . .
C2_11 C 0.0497(5) 0.2641(5) 0.51224(7) 0.077(4) Uani 1 1 d D U . . .
C3_11 C 0.0620(6) 0.2969(7) 0.50358(9) 0.083(4) Uani 1 1 d D U . . .
C4_11 C 0.1185(7) 0.3490(7) 0.50252(11) 0.105(5) Uani 1 1 d D U . . .
H4_11 H 0.148194 0.358572 0.506928 0.127 Uiso 1 1 calc R U . . .
C5_11 C 0.1300(8) 0.3849(8) 0.49525(11) 0.113(5) Uani 1 1 d D U . . .
H5_11 H 0.167546 0.419678 0.494810 0.135 Uiso 1 1 calc R U . . .
C6_11 C 0.0898(7) 0.3726(7) 0.48861(9) 0.104(5) Uani 1 1 d D U . . .
C7_11 C 0.0358(7) 0.3228(7) 0.48942(11) 0.095(5) Uani 1 1 d D U . . .
H7_11 H 0.007138 0.313169 0.484843 0.114 Uiso 1 1 calc R U . . .
C8_11 C 0.0221(7) 0.2855(7) 0.49698(9) 0.085(4) Uani 1 1 d D U . . .
H8_11 H -0.016064 0.251585 0.497444 0.102 Uiso 1 1 calc R U . . .
C9_11 C 0.1035(6) 0.4155(6) 0.48075(8) 0.128(6) Uani 1 1 d D U . . .
C10_11 C 0.1284(10) 0.3971(10) 0.47284(11) 0.152(9) Uani 1 1 d D U . . .
H10A_11 H 0.137113 0.424528 0.467828 0.228 Uiso 1 1 calc R U . . .
H10B_11 H 0.164624 0.397779 0.474711 0.228 Uiso 1 1 calc R U . . .
H10C_11 H 0.099166 0.357049 0.470921 0.228 Uiso 1 1 calc R U . . .
C11_11 C 0.0468(8) 0.4146(10) 0.47780(14) 0.173(10) Uani 1 1 d D U . . .
H11A_11 H 0.030958 0.426442 0.482851 0.260 Uiso 1 1 calc R U . . .
H11B_11 H 0.055691 0.442195 0.472799 0.260 Uiso 1 1 calc R U . . .
H11C_11 H 0.017548 0.374687 0.475870 0.260 Uiso 1 1 calc R U . . .
C12_11 C 0.1494(10) 0.4784(6) 0.48371(13) 0.183(11) Uani 1 1 d D U . . .
H12A_11 H 0.133639 0.490315 0.488763 0.275 Uiso 1 1 calc R U . . .
H12B_11 H 0.185703 0.479197 0.485573 0.275 Uiso 1 1 calc R U . . .
H12C_11 H 0.158001 0.505745 0.478689 0.275 Uiso 1 1 calc R U . . .
C1_12 C 0.5080(8) 0.5920(7) 0.64279(12) 0.096(5) Uani 1 1 d D U . . .
C2_12 C 0.4944(6) 0.5407(6) 0.64395(10) 0.107(5) Uani 1 1 d D U . . .
C3_12 C 0.4782(10) 0.4776(7) 0.64561(12) 0.126(5) Uani 1 1 d D U . . .
C4_12 C 0.4559(13) 0.4357(7) 0.63885(13) 0.140(6) Uani 1 1 d D U . . .
H4_12 H 0.446706 0.446383 0.633236 0.168 Uiso 1 1 calc R U . . .
C5_12 C 0.4463(15) 0.3786(8) 0.63986(13) 0.165(6) Uani 1 1 d D U . . .
H5_12 H 0.439581 0.353821 0.634806 0.198 Uiso 1 1 calc R U . . .
C6_12 C 0.4469(13) 0.3594(6) 0.64845(13) 0.186(6) Uani 1 1 d D U . . .
C7_12 C 0.4743(15) 0.4004(7) 0.65508(15) 0.172(7) Uani 1 1 d D U . . .
H7_12 H 0.481943 0.388638 0.660724 0.207 Uiso 1 1 calc R U . . .
C8_12 C 0.4911(14) 0.4598(7) 0.65362(13) 0.151(6) Uani 1 1 d D U . . .
H8_12 H 0.511672 0.488160 0.658187 0.181 Uiso 1 1 calc R U . . .
C9_12 C 0.4285(9) 0.2944(6) 0.65009(12) 0.217(8) Uani 1 1 d D U . . .
C10_12 C 0.4817(12) 0.2858(12) 0.6485(2) 0.223(12) Uani 1 1 d D U . . .
H10A_12 H 0.495570 0.296717 0.642291 0.334 Uiso 1 1 calc R U . . .
H10B_12 H 0.513542 0.310828 0.652648 0.334 Uiso 1 1 calc R U . . .
H10C_12 H 0.469993 0.244334 0.649503 0.334 Uiso 1 1 calc R U . . .
C11_12 C 0.4066(15) 0.2774(11) 0.65978(14) 0.254(14) Uani 1 1 d D U . . .
H11A_12 H 0.372640 0.282921 0.660778 0.381 Uiso 1 1 calc R U . . .
H11B_12 H 0.394781 0.235897 0.660811 0.381 Uiso 1 1 calc R U . . .
H11C_12 H 0.438330 0.302390 0.663957 0.381 Uiso 1 1 calc R U . . .
C12_12 C 0.3785(13) 0.2548(9) 0.64357(19) 0.269(14) Uani 1 1 d D U . . .
H12A_12 H 0.392319 0.265587 0.637370 0.403 Uiso 1 1 calc R U . . .
H12B_12 H 0.366820 0.213428 0.644618 0.403 Uiso 1 1 calc R U . . .
H12C_12 H 0.344522 0.260329 0.644576 0.403 Uiso 1 1 calc R U . . .
C1_1 C 0.3318(8) 0.4437(7) 0.64706(10) 0.090(4) Uani 1 1 d D U . . .
C2_1 C 0.3279(6) 0.4203(5) 0.65407(8) 0.095(4) Uani 1 1 d D U . . .
C3_1 C 0.3226(8) 0.3905(8) 0.66285(11) 0.116(5) Uani 1 1 d D U . . .
C4_1 C 0.2685(8) 0.3402(9) 0.66525(13) 0.140(6) Uani 1 1 d D U . . .
H4_1 H 0.233539 0.331957 0.662119 0.168 Uiso 1 1 calc R U . . .
C5_1 C 0.2653(9) 0.3027(9) 0.67202(14) 0.144(6) Uani 1 1 d D U . . .
H5_1 H 0.230947 0.265123 0.672742 0.173 Uiso 1 1 calc R U . . .
C6_1 C 0.3128(8) 0.3206(7) 0.67773(11) 0.142(6) Uani 1 1 d D U . . .
C7_1 C 0.3596(9) 0.3754(8) 0.67674(13) 0.136(6) Uani 1 1 d D U . . .
H7_1 H 0.388702 0.391151 0.681335 0.163 Uiso 1 1 calc R U . . .
C8_1 C 0.3666(9) 0.4100(9) 0.66910(11) 0.130(6) Uani 1 1 d D U . . .
H8_1 H 0.401775 0.446726 0.668289 0.155 Uiso 1 1 calc R U . . .
C9_1 C 0.3088(8) 0.2804(6) 0.68554(9) 0.163(7) Uani 1 1 d D U . . .
C10_1 C 0.3405(12) 0.2465(11) 0.68291(16) 0.192(11) Uani 1 1 d D U . . .
H10A_1 H 0.321704 0.222567 0.677559 0.287 Uiso 1 1 calc R U . . .
H10B_1 H 0.382050 0.274631 0.681613 0.287 Uiso 1 1 calc R U . . .
H10C_1 H 0.337937 0.220740 0.687874 0.287 Uiso 1 1 calc R U . . .
C11_1 C 0.3380(12) 0.3179(9) 0.69390(11) 0.216(13) Uani 1 1 d D U . . .
H11A_1 H 0.335435 0.292123 0.698875 0.325 Uiso 1 1 calc R U . . .
H11B_1 H 0.379616 0.345979 0.692615 0.325 Uiso 1 1 calc R U . . .
H11C_1 H 0.317813 0.339483 0.695567 0.325 Uiso 1 1 calc R U . . .
C12_1 C 0.2436(8) 0.2360(10) 0.68756(16) 0.217(13) Uani 1 1 d D U . . .
H12A_1 H 0.224963 0.212074 0.682201 0.326 Uiso 1 1 calc R U . . .
H12B_1 H 0.241128 0.210228 0.692518 0.326 Uiso 1 1 calc R U . . .
H12C_1 H 0.223181 0.257402 0.689238 0.326 Uiso 1 1 calc R U . . .

loop_
_atom_site_aniso_label
_atom_site_aniso_U_11
_atom_site_aniso_U_22
_atom_site_aniso_U_33
_atom_site_aniso_U_23
_atom_site_aniso_U_13
_atom_site_aniso_U_12
Ag1 0.0690(8) 0.0641(8) 0.0521(6) -0.0022(5) 0.0004(5) 0.0350(7)
Au4 0.0670(5) 0.0655(5) 0.0458(4) -0.0024(3) -0.0037(3) 0.0327(4)
Au5 0.0881(6) 0.0952(6) 0.0529(4) -0.0037(4) 0.0091(4) 0.0511(5)
Au6 0.0568(5) 0.0667(5) 0.0855(5) -0.0162(4) -0.0034(4) 0.0254(4)
Au7 0.0594(4) 0.0594(4) 0.0442(3) -0.0041(3) -0.0002(3) 0.0295(3)
Au8 0.0813(5) 0.0607(5) 0.0571(4) -0.0059(3) 0.0032(4) 0.0353(4)
Au9 0.0842(6) 0.0910(6) 0.0507(4) -0.0064(4) -0.0113(4) 0.0316(5)
Au10 0.0695(5) 0.0701(5) 0.0448(4) -0.0018(3) 0.0019(3) 0.0344(4)
Au11 0.0653(4) 0.0649(4) 0.0429(3) -0.0036(3) -0.0011(3) 0.0321(4)
Au12 0.0618(4) 0.0628(4) 0.0458(3) -0.0009(3) 0.0035(3) 0.0309(4)
Au13 0.0686(5) 0.0676(5) 0.0785(5) -0.0066(4) -0.0037(4) 0.0261(4)
Au14 0.1046(7) 0.0714(5) 0.0580(4) -0.0050(4) 0.0005(4) 0.0502(5)
Au15 0.0585(4) 0.0579(4) 0.0413(3) -0.0024(3) -0.0005(3) 0.0295(3)
Au16 0.0590(6) 0.0590(6) 0.0377(7) 0.000 0.000 0.0295(3)
Cl1 0.173(8) 0.242(11) 0.121(6) -0.008(6) -0.041(5) 0.106(8)
Cl2 0.228(10) 0.193(8) 0.107(5) -0.030(5) 0.011(5) 0.131(8)
Au2 0.0521(4) 0.0522(4) 0.0425(3) -0.0025(3) -0.0004(3) 0.0262(3)
Au3 0.0567(4) 0.0559(4) 0.0467(3) -0.0039(3) -0.0049(3) 0.0285(3)
Ag0R 0.0803(10) 0.0803(10) 0.0479(11) 0.000 0.000 0.0402(5)
Ag2 0.0743(8) 0.0613(8) 0.0537(7) -0.0024(5) -0.0019(6) 0.0324(7)
Ag3 0.0630(7) 0.0599(7) 0.0576(7) -0.0023(5) -0.0011(5) 0.0338(6)
Ag4 0.0553(7) 0.0573(7) 0.0534(6) 0.0005(5) -0.0028(5) 0.0283(6)
Ag5 0.0615(7) 0.0557(7) 0.0533(6) -0.0034(5) 0.0005(5) 0.0274(6)
Ag8 0.0754(9) 0.0715(8) 0.0575(7) -0.0034(6) -0.0034(6) 0.0426(7)
Ag9 0.0869(10) 0.0925(11) 0.0673(8) -0.0081(7) 0.0077(7) 0.0544(9)
Ag10 0.1246(13) 0.0739(9) 0.0484(7) -0.0065(6) 0.0071(7) 0.0470(9)
Ag11 0.0845(10) 0.0845(10) 0.0458(11) 0.000 0.000 0.0422(5)
Ag12 0.0842(10) 0.0679(8) 0.0586(7) -0.0128(6) -0.0138(6) 0.0316(8)
Ag13 0.1046(11) 0.0700(9) 0.0503(7) -0.0101(6) 0.0058(7) 0.0346(8)
Ag14 0.0742(9) 0.0654(8) 0.0586(7) -0.0114(6) -0.0122(6) 0.0271(7)
Ag15 0.0669(9) 0.0866(10) 0.0677(8) -0.0102(7) -0.0181(6) 0.0351(8)
Au1 0.0513(6) 0.0513(6) 0.0410(8) 0.000 0.000 0.0257(3)
C1_2 0.094(11) 0.099(11) 0.058(8) -0.029(9) -0.025(8) 0.035(9)
C2_2 0.094(9) 0.105(9) 0.056(7) -0.025(8) -0.014(7) 0.039(8)
C3_2 0.096(8) 0.098(8) 0.061(6) -0.020(7) -0.009(6) 0.040(7)
C4_2 0.100(9) 0.105(9) 0.076(8) -0.014(8) -0.007(8) 0.038(8)
C5_2 0.105(9) 0.111(9) 0.086(8) -0.015(8) 0.007(8) 0.032(8)
C6_2 0.120(9) 0.103(9) 0.088(7) -0.023(7) 0.008(8) 0.024(8)
C7_2 0.108(9) 0.099(9) 0.084(8) -0.024(8) -0.004(8) 0.031(8)
C8_2 0.095(9) 0.097(9) 0.076(7) -0.021(7) -0.012(7) 0.040(7)
C9_2 0.151(11) 0.106(10) 0.112(9) -0.024(9) 0.017(10) 0.014(9)
C10_2 0.206(19) 0.120(16) 0.108(15) -0.016(14) 0.006(16) -0.019(16)
C11_2 0.194(19) 0.101(16) 0.159(17) -0.038(14) 0.037(16) 0.014(15)
C12_2 0.172(19) 0.119(17) 0.172(18) -0.011(16) -0.006(17) -0.012(16)
Cl1_2 0.066(2) 0.063(2) 0.058(2) -0.0041(18) -0.0067(18) 0.039(2)
Cl2_2 0.078(3) 0.061(2) 0.057(2) -0.0020(18) 0.005(2) 0.030(2)
C1_3 0.065(6) 0.076(7) 0.066(6) -0.012(6) -0.008(6) 0.027(6)
C2_3 0.069(7) 0.077(7) 0.071(7) -0.017(7) -0.007(6) 0.037(6)
C3_3 0.070(7) 0.075(7) 0.098(8) -0.008(6) -0.012(6) 0.039(6)
C4_3 0.076(8) 0.074(8) 0.121(9) -0.005(8) 0.000(7) 0.033(7)
C5_3 0.082(8) 0.082(8) 0.147(10) 0.000(8) -0.002(8) 0.029(8)
C6_3 0.097(8) 0.088(8) 0.165(10) 0.009(8) -0.004(8) 0.033(7)
C7_3 0.089(9) 0.085(8) 0.141(10) 0.007(8) -0.009(8) 0.036(8)
C8_3 0.076(8) 0.080(8) 0.121(9) -0.005(8) -0.007(7) 0.038(7)
C9_3 0.125(10) 0.098(10) 0.206(12) 0.015(10) -0.005(10) 0.039(9)
C10_3 0.177(19) 0.130(18) 0.24(2) 0.005(17) -0.003(18) 0.039(16)
C11_3 0.170(18) 0.094(15) 0.25(2) 0.050(15) 0.002(17) 0.050(14)
C12_3 0.132(17) 0.111(15) 0.26(2) 0.027(16) -0.027(17) 0.053(14)
C1_4 0.085(7) 0.077(7) 0.080(7) -0.004(6) -0.014(6) 0.039(6)
C2_4 0.109(8) 0.085(8) 0.089(8) -0.008(7) -0.016(7) 0.054(7)
C3_4 0.135(9) 0.098(8) 0.118(9) -0.010(7) -0.015(8) 0.064(8)
C4_4 0.154(11) 0.109(10) 0.143(11) -0.002(9) -0.015(9) 0.065(9)
C5_4 0.174(12) 0.114(10) 0.164(11) 0.004(10) -0.015(10) 0.067(10)
C6_4 0.190(12) 0.119(10) 0.177(11) 0.001(9) -0.017(10) 0.071(9)
C7_4 0.175(12) 0.110(10) 0.157(11) -0.001(9) -0.019(10) 0.072(9)
C8_4 0.157(11) 0.102(10) 0.136(10) -0.006(9) -0.020(9) 0.074(9)
C9_4 0.220(14) 0.135(11) 0.204(13) 0.009(11) -0.024(12) 0.073(11)
C10_4 0.24(2) 0.116(17) 0.24(2) 0.025(18) -0.03(2) 0.062(17)
C11_4 0.25(2) 0.169(19) 0.25(2) -0.001(19) -0.03(2) 0.091(18)
C12_4 0.26(2) 0.156(19) 0.24(2) 0.027(19) -0.06(2) 0.079(18)
C1_5 0.116(11) 0.084(10) 0.059(8) -0.018(8) -0.011(8) 0.047(9)
C2_5 0.125(10) 0.087(8) 0.059(7) -0.016(7) -0.003(7) 0.054(8)
C3_5 0.130(9) 0.098(8) 0.055(6) -0.020(6) -0.009(6) 0.056(7)
C4_5 0.134(10) 0.102(9) 0.061(7) -0.026(7) -0.007(7) 0.054(8)
C5_5 0.141(10) 0.106(9) 0.071(8) -0.028(7) -0.008(7) 0.062(8)
C6_5 0.144(10) 0.111(8) 0.073(7) -0.031(7) -0.007(7) 0.070(8)
C7_5 0.135(10) 0.117(9) 0.072(8) -0.026(7) -0.004(7) 0.067(8)
C8_5 0.132(10) 0.111(9) 0.063(7) -0.026(7) -0.003(7) 0.060(8)
C9_5 0.170(12) 0.133(10) 0.084(9) -0.034(8) -0.005(9) 0.067(10)
C10_5 0.212(19) 0.137(17) 0.114(15) -0.049(14) 0.011(15) 0.056(16)
C11_5 0.188(19) 0.201(18) 0.097(15) -0.058(14) 0.006(14) 0.064(17)
C12_5 0.213(19) 0.151(17) 0.093(14) -0.018(13) 0.008(15) 0.083(15)
C1_6 0.161(12) 0.081(9) 0.061(8) -0.019(8) -0.017(9) 0.078(9)
C2_6 0.155(11) 0.087(8) 0.065(7) -0.022(7) -0.010(8) 0.080(8)
C3_6 0.149(10) 0.106(8) 0.062(7) -0.024(6) -0.013(7) 0.078(8)
C4_6 0.154(11) 0.117(9) 0.068(8) -0.026(7) -0.013(8) 0.072(9)
C5_6 0.156(11) 0.118(9) 0.071(8) -0.026(7) -0.016(8) 0.077(9)
C6_6 0.160(10) 0.119(9) 0.066(7) -0.030(7) -0.008(7) 0.079(8)
C7_6 0.157(11) 0.127(9) 0.066(8) -0.025(7) -0.015(8) 0.069(9)
C8_6 0.152(10) 0.119(9) 0.061(7) -0.028(7) -0.012(8) 0.074(9)
C9_6 0.171(12) 0.126(11) 0.079(9) -0.029(8) -0.003(9) 0.085(9)
C10_6 0.208(19) 0.164(18) 0.118(15) -0.041(14) 0.016(15) 0.094(15)
C11_6 0.186(19) 0.181(18) 0.090(14) -0.046(14) -0.006(14) 0.049(16)
C12_6 0.22(2) 0.154(18) 0.104(15) -0.016(14) 0.003(16) 0.059(17)
C1_7 0.101(7) 0.089(7) 0.050(6) -0.015(6) -0.007(6) 0.021(7)
C2_7 0.116(9) 0.090(8) 0.053(7) -0.016(7) -0.002(7) 0.024(8)
C3_7 0.140(9) 0.094(8) 0.059(6) -0.018(7) -0.001(7) 0.028(8)
C4_7 0.157(11) 0.094(9) 0.077(8) -0.011(8) -0.005(9) 0.025(9)
C5_7 0.170(12) 0.099(9) 0.089(8) -0.001(8) -0.002(9) 0.018(9)
C6_7 0.176(11) 0.103(9) 0.102(8) -0.003(8) 0.008(9) 0.019(9)
C7_7 0.162(11) 0.101(10) 0.082(8) -0.016(8) 0.011(9) 0.022(9)
C8_7 0.149(11) 0.098(9) 0.071(8) -0.024(8) 0.005(8) 0.020(9)
C9_7 0.195(13) 0.118(11) 0.143(11) 0.003(10) 0.012(11) 0.020(11)
C10_7 0.23(2) 0.133(18) 0.180(19) 0.010(17) 0.039(18) 0.010(18)
C11_7 0.20(2) 0.121(17) 0.186(19) 0.018(16) -0.022(18) 0.023(17)
C12_7 0.22(2) 0.145(18) 0.208(19) 0.008(18) 0.016(19) 0.032(18)
C1_8 0.087(11) 0.103(11) 0.079(10) 0.004(9) 0.005(8) 0.046(9)
C2_8 0.086(9) 0.099(9) 0.072(8) -0.001(7) 0.004(7) 0.043(8)
C3_8 0.090(8) 0.100(8) 0.075(7) -0.005(6) -0.002(6) 0.053(7)
C4_8 0.100(9) 0.105(9) 0.087(8) 0.003(7) 0.006(7) 0.055(8)
C5_8 0.096(9) 0.109(9) 0.095(8) -0.002(8) -0.008(7) 0.064(7)
C6_8 0.102(8) 0.117(9) 0.092(8) -0.007(7) -0.019(7) 0.063(7)
C7_8 0.093(8) 0.110(9) 0.082(8) -0.003(7) -0.011(7) 0.058(8)
C8_8 0.091(8) 0.111(9) 0.078(8) 0.001(7) -0.006(7) 0.046(8)
C9_8 0.119(10) 0.138(11) 0.116(10) -0.014(9) -0.033(9) 0.065(9)
C10_8 0.142(17) 0.192(19) 0.169(18) -0.017(16) -0.024(16) 0.073(16)
C11_8 0.168(18) 0.188(19) 0.125(17) 0.001(16) -0.039(15) 0.040(17)
C12_8 0.163(17) 0.154(18) 0.153(17) -0.039(15) -0.068(15) 0.061(16)
C1_9 0.120(11) 0.098(10) 0.095(10) -0.013(9) -0.016(9) 0.087(10)
C2_9 0.127(10) 0.098(9) 0.094(9) -0.014(8) -0.005(8) 0.091(9)
C3_9 0.142(9) 0.091(8) 0.110(8) -0.013(7) 0.001(8) 0.087(8)
C4_9 0.164(10) 0.095(9) 0.133(10) -0.010(8) -0.002(9) 0.088(9)
C5_9 0.175(11) 0.096(9) 0.149(10) -0.007(9) 0.001(10) 0.087(9)
C6_9 0.185(11) 0.096(8) 0.158(10) 0.002(8) 0.012(9) 0.092(9)
C7_9 0.178(11) 0.097(9) 0.141(10) -0.002(8) 0.004(9) 0.090(9)
C8_9 0.161(10) 0.092(9) 0.122(10) -0.003(8) -0.001(9) 0.085(9)
C9_9 0.210(13) 0.114(10) 0.185(12) 0.014(10) 0.019(11) 0.084(11)
C10_9 0.25(2) 0.146(18) 0.23(2) 0.036(18) 0.044(19) 0.060(19)
C11_9 0.23(2) 0.128(16) 0.21(2) 0.057(16) -0.010(18) 0.079(16)
C12_9 0.26(2) 0.129(17) 0.20(2) 0.008(17) 0.008(19) 0.084(17)
C1_10 0.090(7) 0.099(7) 0.062(7) -0.005(6) 0.011(6) 0.054(6)
C2_10 0.100(8) 0.103(8) 0.064(7) -0.008(7) 0.009(6) 0.054(7)
C3_10 0.100(8) 0.103(8) 0.077(7) -0.009(7) -0.003(6) 0.065(7)
C4_10 0.109(9) 0.116(9) 0.091(9) -0.007(8) -0.002(8) 0.056(8)
C5_10 0.120(10) 0.123(10) 0.103(9) -0.007(8) -0.012(8) 0.059(8)
C6_10 0.121(9) 0.123(9) 0.116(9) -0.009(8) -0.022(8) 0.070(8)
C7_10 0.114(9) 0.115(10) 0.112(9) -0.013(8) -0.010(8) 0.061(8)
C8_10 0.105(9) 0.108(9) 0.090(8) -0.008(8) -0.004(7) 0.061(8)
C9_10 0.146(11) 0.150(12) 0.143(11) -0.002(11) -0.040(10) 0.063(10)
C10_10 0.19(2) 0.19(2) 0.212(19) 0.002(19) -0.059(18) 0.072(17)
C11_10 0.165(19) 0.18(2) 0.184(19) 0.018(18) -0.059(17) 0.023(17)
C12_10 0.176(19) 0.22(2) 0.156(19) -0.012(18) -0.032(17) 0.045(18)
C1_11 0.062(8) 0.082(10) 0.076(9) 0.006(8) 0.013(8) 0.027(8)
C2_11 0.071(8) 0.079(8) 0.079(8) 0.003(7) 0.009(7) 0.035(7)
C3_11 0.087(7) 0.084(7) 0.077(7) 0.004(6) -0.001(6) 0.043(6)
C4_11 0.099(9) 0.107(9) 0.088(8) 0.016(7) -0.005(8) 0.034(8)
C5_11 0.113(9) 0.111(9) 0.091(9) 0.026(8) -0.007(8) 0.039(8)
C6_11 0.118(9) 0.104(8) 0.091(8) 0.018(7) 0.001(7) 0.057(7)
C7_11 0.110(9) 0.090(9) 0.091(8) 0.005(7) -0.009(8) 0.054(7)
C8_11 0.101(9) 0.080(8) 0.086(8) -0.006(7) -0.004(7) 0.053(7)
C9_11 0.145(11) 0.125(10) 0.107(10) 0.032(9) 0.004(9) 0.063(9)
C10_11 0.186(18) 0.152(16) 0.120(15) 0.066(14) 0.035(14) 0.086(15)
C11_11 0.166(18) 0.179(18) 0.149(17) 0.051(15) -0.004(16) 0.067(16)
C12_11 0.199(19) 0.150(18) 0.140(17) 0.035(15) -0.021(16) 0.043(16)
C1_12 0.116(11) 0.128(12) 0.089(10) -0.015(10) -0.003(9) 0.094(11)
C2_12 0.137(11) 0.121(11) 0.105(9) -0.015(9) -0.010(8) 0.096(10)
C3_12 0.169(11) 0.112(10) 0.131(10) -0.010(8) -0.019(9) 0.095(10)
C4_12 0.191(12) 0.110(10) 0.150(11) -0.004(9) -0.024(10) 0.099(10)
C5_12 0.218(13) 0.118(11) 0.171(12) 0.000(10) -0.029(11) 0.092(11)
C6_12 0.237(12) 0.127(11) 0.191(12) -0.001(10) -0.029(11) 0.088(11)
C7_12 0.222(13) 0.123(11) 0.172(12) -0.005(10) -0.032(11) 0.086(11)
C8_12 0.198(12) 0.115(11) 0.154(11) -0.010(10) -0.028(10) 0.090(11)
C9_12 0.263(15) 0.146(12) 0.225(14) 0.002(12) -0.028(13) 0.089(13)
C10_12 0.25(2) 0.166(19) 0.28(2) 0.001(19) 0.00(2) 0.125(18)
C11_12 0.30(2) 0.17(2) 0.23(2) 0.03(2) -0.01(2) 0.08(2)
C12_12 0.31(2) 0.16(2) 0.26(2) 0.00(2) -0.06(2) 0.06(2)
C1_1 0.120(7) 0.079(7) 0.072(7) -0.003(6) -0.006(7) 0.051(6)
C2_1 0.132(9) 0.082(8) 0.084(8) 0.002(7) -0.016(8) 0.064(7)
C3_1 0.152(10) 0.106(8) 0.096(8) 0.009(7) -0.031(8) 0.068(8)
C4_1 0.168(11) 0.126(10) 0.107(9) 0.018(8) -0.026(9) 0.060(9)
C5_1 0.180(12) 0.132(10) 0.107(10) 0.022(9) -0.029(9) 0.067(9)
C6_1 0.190(11) 0.125(10) 0.104(9) 0.021(8) -0.039(9) 0.074(9)
C7_1 0.181(12) 0.121(10) 0.100(9) 0.018(8) -0.037(9) 0.072(9)
C8_1 0.168(11) 0.117(10) 0.102(9) 0.009(8) -0.032(9) 0.070(9)
C9_1 0.219(14) 0.131(11) 0.125(10) 0.033(9) -0.045(11) 0.076(10)
C10_1 0.25(2) 0.161(18) 0.170(18) 0.047(15) -0.055(17) 0.111(16)
C11_1 0.28(2) 0.152(19) 0.141(18) 0.027(16) -0.065(18) 0.052(18)
C12_1 0.25(2) 0.166(19) 0.160(18) 0.075(16) -0.045(18) 0.051(18)

loop_
_atom_type_symbol
_atom_type_description
_atom_type_scat_dispersion_real
_atom_type_scat_dispersion_imag
_atom_type_scat_source
C C 0.0147 0.0071 'International Tables Vol C Tables 4.2.6.8 and 6.1.1.4'
H H 0.0000 0.0000 'International Tables Vol C Tables 4.2.6.8 and 6.1.1.4'
Ag Ag 0.0607 3.4167 'International Tables Vol C Tables 4.2.6.8 and 6.1.1.4'
Au Au -5.1702 5.9807 'International Tables Vol C Tables 4.2.6.8 and 6.1.1.4'
Cl Cl 0.3295 0.5500 'International Tables Vol C Tables 4.2.6.8 and 6.1.1.4'

loop_
_geom_angle_atom_site_label_1
_geom_angle_atom_site_label_2
_geom_angle_atom_site_label_3
_geom_angle
_geom_angle_site_symmetry_1
_geom_angle_site_symmetry_3
_geom_angle_publ_flag
Cl2_2 Ag1 Cl2_2 120.53(8) . 15_556 ?
Cl2_2 Ag1 Au15 150.66(11) . 15_556 ?
Cl2_2 Ag1 Au15 88.78(10) 15_556 15_556 ?
Cl2_2 Ag1 Au15 89.24(10) . 14_456 ?
Cl2_2 Ag1 Au15 150.20(11) 15_556 14_456 ?
Au15 Ag1 Au15 61.44(4) 15_556 14_456 ?
Cl2_2 Ag1 Au12 108.85(10) . 14_456 ?
Cl2_2 Ag1 Au12 108.78(10) 15_556 14_456 ?
Au15 Ag1 Au12 57.47(3) 15_556 14_456 ?
Au15 Ag1 Au12 57.42(3) 14_456 14_456 ?
Cl2_2 Ag1 Au16 108.85(11) . . ?
Cl2_2 Ag1 Au16 108.50(11) 15_556 . ?
Au15 Ag1 Au16 54.89(3) 15_556 . ?
Au15 Ag1 Au16 54.86(3) 14_456 . ?
Au12 Ag1 Au16 99.23(4) 14_456 . ?
Cl2_2 Ag1 Au15 83.92(9) . . ?
Cl2_2 Ag1 Au15 83.97(9) 15_556 . ?
Au15 Ag1 Au15 99.03(4) 15_556 . ?
Au15 Ag1 Au15 98.96(4) 14_456 . ?
Au12 Ag1 Au15 151.73(5) 14_456 . ?
Au16 Ag1 Au15 52.49(2) . . ?
Cl2_2 Ag1 Ag1 135.56(10) . 15_556 ?
Cl2_2 Ag1 Ag1 51.56(11) 15_556 15_556 ?
Au15 Ag1 Ag1 60.53(2) 15_556 15_556 ?
Au15 Ag1 Ag1 107.00(3) 14_456 15_556 ?
Au12 Ag1 Ag1 114.79(5) 14_456 15_556 ?
Au16 Ag1 Ag1 56.939(9) . 15_556 ?
Au15 Ag1 Ag1 53.30(3) . 15_556 ?
Cl2_2 Ag1 Ag1 51.92(10) . 14_456 ?
Cl2_2 Ag1 Ag1 135.68(10) 15_556 14_456 ?
Au15 Ag1 Ag1 107.02(3) 15_556 14_456 ?
Au15 Ag1 Ag1 60.50(2) 14_456 14_456 ?
Au12 Ag1 Ag1 114.67(5) 14_456 14_456 ?
Au16 Ag1 Ag1 56.938(9) . 14_456 ?
Au15 Ag1 Ag1 53.24(4) . 14_456 ?
Ag1 Ag1 Ag1 100.38(5) 15_556 14_456 ?
Cl2_2 Ag1 Ag2 142.14(11) . 15_556 ?
Cl2_2 Ag1 Ag2 53.97(9) 15_556 15_556 ?
Au15 Ag1 Ag2 55.47(3) 15_556 15_556 ?
Au15 Ag1 Ag2 104.11(4) 14_456 15_556 ?
Au12 Ag1 Ag2 55.36(3) 14_456 15_556 ?
Au16 Ag1 Ag2 107.74(4) . 15_556 ?
Au15 Ag1 Ag2 127.19(5) . 15_556 ?
Ag1 Ag1 Ag2 74.56(4) 15_556 15_556 ?
Ag1 Ag1 Ag2 162.22(5) 14_456 15_556 ?
Cl2_2 Ag1 Ag8 54.33(9) . 14_456 ?
Cl2_2 Ag1 Ag8 143.57(11) 15_556 14_456 ?
Au15 Ag1 Ag8 103.55(4) 15_556 14_456 ?
Au15 Ag1 Ag8 54.40(3) 14_456 14_456 ?
Au12 Ag1 Ag8 55.33(3) 14_456 14_456 ?
Au16 Ag1 Ag8 106.56(4) . 14_456 ?
Au15 Ag1 Ag8 126.34(5) . 14_456 ?
Ag1 Ag1 Ag8 161.23(5) 15_556 14_456 ?
Ag1 Ag1 Ag8 73.66(4) 14_456 14_456 ?
Ag2 Ag1 Ag8 105.55(5) 15_556 14_456 ?
Au7 Au4 Au7 108.61(3) . 3 ?
Au7 Au4 Au4 59.90(3) . 2 ?
Au7 Au4 Au4 107.86(3) 3 2 ?
Au7 Au4 Au4 108.08(3) . 3 ?
Au7 Au4 Au4 59.62(3) 3 3 ?
Au4 Au4 Au4 60.0 2 3 ?
Au7 Au4 Au3 60.74(2) . . ?
Au7 Au4 Au3 60.14(2) 3 . ?
Au4 Au4 Au3 108.42(2) 2 . ?
Au4 Au4 Au3 107.97(2) 3 . ?
Au7 Au4 Au5 126.88(4) . 3 ?
Au7 Au4 Au5 115.83(3) 3 3 ?
Au4 Au4 Au5 125.51(3) 2 3 ?
Au4 Au4 Au5 118.60(3) 3 3 ?
Au3 Au4 Au5 120.69(4) . 3 ?
Au7 Au4 Ag13 167.17(4) . 3 ?
Au7 Au4 Ag13 60.02(3) 3 3 ?
Au4 Au4 Ag13 115.83(4) 2 3 ?
Au4 Au4 Ag13 61.85(4) 3 3 ?
Au3 Au4 Ag13 113.09(4) . 3 ?
Au5 Au4 Ag13 65.84(4) 3 3 ?
Au7 Au4 Ag14 59.95(3) . . ?
Au7 Au4 Ag14 116.30(4) 3 . ?
Au4 Au4 Ag14 113.22(5) 2 . ?
Au4 Au4 Ag14 166.60(3) 3 . ?
Au3 Au4 Ag14 61.82(3) . . ?
Au5 Au4 Ag14 74.81(4) 3 . ?
Ag13 Au4 Ag14 128.89(5) 3 . ?
Au7 Au4 Ag0R 114.53(3) . . ?
Au7 Au4 Ag0R 114.29(3) 3 . ?
Au4 Au4 Ag0R 61.22(2) 2 . ?
Au4 Au4 Ag0R 61.22(2) 3 . ?
Au3 Au4 Ag0R 167.35(4) . . ?
Au5 Au4 Ag0R 71.82(3) 3 . ?
Ag13 Au4 Ag0R 68.87(3) 3 . ?
Ag14 Au4 Ag0R 127.58(4) . . ?
Au7 Au4 Ag15 113.93(4) . . ?
Au7 Au4 Ag15 60.63(4) 3 . ?
Au4 Au4 Ag15 165.84(3) 2 . ?
Au4 Au4 Ag15 114.55(5) 3 . ?
Au3 Au4 Ag15 59.47(3) . . ?
Au5 Au4 Ag15 68.62(4) 3 . ?
Ag13 Au4 Ag15 67.09(5) 3 . ?
Ag14 Au4 Ag15 69.01(5) . . ?
Ag0R Au4 Ag15 129.54(4) . . ?
Au7 Au4 Ag13 59.69(3) . . ?
Au7 Au4 Ag13 166.12(4) 3 . ?
Au4 Au4 Ag13 60.63(4) 2 . ?
Au4 Au4 Ag13 114.74(4) 3 . ?
Au3 Au4 Ag13 114.13(4) . . ?
Au5 Au4 Ag13 78.05(4) 3 . ?
Ag13 Au4 Ag13 130.53(6) 3 . ?
Ag14 Au4 Ag13 65.95(4) . . ?
Ag0R Au4 Ag13 68.41(3) . . ?
Ag15 Au4 Ag13 129.26(5) . . ?
C1_2 Au5 C1_10 174.6(6) 2 . ?
C1_2 Au5 Au4 93.9(4) 2 2 ?
C1_10 Au5 Au4 91.5(4) . 2 ?
C1_2 Au5 Ag13 134.1(4) 2 . ?
C1_10 Au5 Ag13 49.6(4) . . ?
Au4 Au5 Ag13 57.55(3) 2 . ?
C1_2 Au5 Ag15 74.0(4) 2 2 ?
C1_10 Au5 Ag15 109.0(5) . 2 ?
Au4 Au5 Ag15 56.46(3) 2 2 ?
Ag13 Au5 Ag15 60.32(4) . 2 ?
C1_2 Au5 Ag0R 134.3(6) 2 . ?
C1_10 Au5 Ag0R 49.9(5) . . ?
Au4 Au5 Ag0R 54.71(4) 2 . ?
Ag13 Au5 Ag0R 60.34(4) . . ?
Ag15 Au5 Ag0R 104.95(5) 2 . ?
C1_9 Au6 C1_3 171.5(8) 3 . ?
C1_9 Au6 Au3 87.3(5) 3 . ?
C1_3 Au6 Au3 99.0(5) . . ?
C1_9 Au6 Ag14 126.0(6) 3 . ?
C1_3 Au6 Ag14 62.5(5) . . ?
Au3 Au6 Ag14 60.23(3) . . ?
C1_9 Au6 Ag15 59.8(6) 3 . ?
C1_3 Au6 Ag15 128.5(5) . . ?
Au3 Au6 Ag15 57.34(3) . . ?
Ag14 Au6 Ag15 66.27(4) . . ?
C1_9 Au6 Ag5 134.7(5) 3 . ?
C1_3 Au6 Ag5 48.0(4) . . ?
Au3 Au6 Ag5 55.43(3) . . ?
Ag14 Au6 Ag5 60.17(4) . . ?
Ag15 Au6 Ag5 107.75(4) . . ?
Au2 Au7 Au4 108.70(3) . . ?
Au2 Au7 Au4 108.81(3) . 2 ?
Au4 Au7 Au4 60.49(3) . 2 ?
Au2 Au7 Au3 60.30(2) . 2 ?
Au4 Au7 Au3 108.77(3) . 2 ?
Au4 Au7 Au3 60.29(2) 2 2 ?
Au2 Au7 Au3 59.97(2) . . ?
Au4 Au7 Au3 60.13(2) . . ?
Au4 Au7 Au3 108.40(3) 2 . ?
Au3 Au7 Au3 108.12(3) 2 . ?
Au2 Au7 Ag14 114.97(4) . . ?
Au4 Au7 Ag14 62.17(4) . . ?
Au4 Au7 Ag14 115.67(4) 2 . ?
Au3 Au7 Ag14 168.93(4) 2 . ?
Au3 Au7 Ag14 62.38(3) . . ?
Au2 Au7 Ag13 169.33(4) . . ?
Au4 Au7 Ag13 62.81(4) . . ?
Au4 Au7 Ag13 61.90(4) 2 . ?
Au3 Au7 Ag13 114.84(4) 2 . ?
Au3 Au7 Ag13 116.34(4) . . ?
Ag14 Au7 Ag13 67.89(4) . . ?
Au2 Au7 Au8 112.61(3) . . ?
Au4 Au7 Au8 125.87(3) . . ?
Au4 Au7 Au8 130.11(3) 2 . ?
Au3 Au7 Au8 121.43(3) 2 . ?
Au3 Au7 Au8 115.74(3) . . ?
Ag14 Au7 Au8 69.40(4) . . ?
Ag13 Au7 Au8 78.06(4) . . ?
Au2 Au7 Ag15 113.08(4) . 2 ?
Au4 Au7 Ag15 116.49(4) . 2 ?
Au4 Au7 Ag15 61.95(4) 2 2 ?
Au3 Au7 Ag15 59.95(4) 2 2 ?
Au3 Au7 Ag15 166.92(4) . 2 ?
Ag14 Au7 Ag15 128.78(5) . 2 ?
Ag13 Au7 Ag15 68.27(5) . 2 ?
Au8 Au7 Ag15 76.83(4) . 2 ?
Au2 Au7 Ag3 60.70(3) . . ?
Au4 Au7 Ag3 167.86(4) . . ?
Au4 Au7 Ag3 115.46(4) 2 . ?
Au3 Au7 Ag3 61.61(3) 2 . ?
Au3 Au7 Ag3 114.09(3) . . ?
Ag14 Au7 Ag3 126.31(5) . . ?
Ag13 Au7 Ag3 126.88(5) . . ?
Au8 Au7 Ag3 65.96(3) . . ?
Ag15 Au7 Ag3 66.45(4) 2 . ?
Au2 Au7 Ag5 60.78(3) . . ?
Au4 Au7 Ag5 113.57(4) . . ?
Au4 Au7 Ag5 166.95(4) 2 . ?
Au3 Au7 Ag5 115.09(3) 2 . ?
Au3 Au7 Ag5 60.25(3) . . ?
Ag14 Au7 Ag5 66.33(4) . . ?
Ag13 Au7 Ag5 127.51(5) . . ?
Au8 Au7 Ag5 62.94(3) . . ?
Ag15 Au7 Ag5 127.98(5) 2 . ?
Ag3 Au7 Ag5 67.71(4) . . ?
C1_5 Au8 C1_11 175.8(6) . . ?
C1_5 Au8 Au7 87.9(4) . . ?
C1_11 Au8 Au7 96.2(5) . . ?
C1_5 Au8 Ag5 126.9(5) . . ?
C1_11 Au8 Ag5 55.4(5) . . ?
Au7 Au8 Ag5 59.64(3) . . ?
C1_5 Au8 Ag3 133.9(6) . . ?
C1_11 Au8 Ag3 49.8(4) . . ?
Au7 Au8 Ag3 57.33(3) . . ?
Ag5 Au8 Ag3 63.51(4) . . ?
C1_5 Au8 Ag14 66.8(5) . . ?
C1_11 Au8 Ag14 115.2(5) . . ?
Au7 Au8 Ag14 54.73(3) . . ?
Ag5 Au8 Ag14 60.27(4) . . ?
Ag3 Au8 Ag14 106.24(4) . . ?
C1_7 Au9 C1_8 173.8(7) . 3_565 ?
C1_7 Au9 Au10 93.6(4) . 3_565 ?
C1_8 Au9 Au10 92.2(5) 3_565 3_565 ?
C1_7 Au9 Ag10 136.1(4) . 3_565 ?
C1_8 Au9 Ag10 49.7(5) 3_565 3_565 ?
Au10 Au9 Ag10 57.04(3) 3_565 3_565 ?
C1_7 Au9 Ag9 77.1(5) . 3_565 ?
C1_8 Au9 Ag9 108.1(5) 3_565 3_565 ?
Au10 Au9 Ag9 55.85(3) 3_565 3_565 ?
Ag10 Au9 Ag9 59.64(4) 3_565 3_565 ?
C1_7 Au9 Ag11 132.5(5) . . ?
C1_8 Au9 Ag11 50.3(5) 3_565 . ?
Au10 Au9 Ag11 55.33(4) 3_565 . ?
Ag10 Au9 Ag11 59.75(4) 3_565 . ?
Ag9 Au9 Ag11 104.53(5) 3_565 . ?
Au11 Au10 Au11 109.11(4) 2_665 . ?
Au11 Au10 Au10 108.20(3) 2_665 3_565 ?
Au11 Au10 Au10 59.63(3) . 3_565 ?
Au11 Au10 Au10 59.86(3) 2_665 2_665 ?
Au11 Au10 Au10 108.02(3) . 2_665 ?
Au10 Au10 Au10 60.0 3_565 2_665 ?
Au11 Au10 Au12 61.00(2) 2_665 . ?
Au11 Au10 Au12 60.33(2) . . ?
Au10 Au10 Au12 108.08(2) 3_565 . ?
Au10 Au10 Au12 108.55(2) 2_665 . ?
Au11 Au10 Au9 125.14(4) 2_665 2_665 ?
Au11 Au10 Au9 117.48(4) . 2_665 ?
Au10 Au10 Au9 119.30(3) 3_565 2_665 ?
Au10 Au10 Au9 124.07(3) 2_665 2_665 ?
Au12 Au10 Au9 121.19(4) . 2_665 ?
Au11 Au10 Ag10 168.14(4) 2_665 . ?
Au11 Au10 Ag10 60.71(3) . . ?
Au10 Au10 Ag10 62.09(5) 3_565 . ?
Au10 Au10 Ag10 115.63(5) 2_665 . ?
Au12 Au10 Ag10 113.89(4) . . ?
Au9 Au10 Ag10 66.70(4) 2_665 . ?
Au11 Au10 Ag12 59.86(4) 2_665 2_665 ?
Au11 Au10 Ag12 115.80(4) . 2_665 ?
Au10 Au10 Ag12 166.32(3) 3_565 2_665 ?
Au10 Au10 Ag12 113.47(5) 2_665 2_665 ?
Au12 Au10 Ag12 61.20(3) . 2_665 ?
Au9 Au10 Ag12 74.38(4) 2_665 2_665 ?
Ag10 Au10 Ag12 128.71(5) . 2_665 ?
Au11 Au10 Ag9 114.13(4) 2_665 . ?
Au11 Au10 Ag9 60.51(4) . . ?
Au10 Au10 Ag9 114.51(5) 3_565 . ?
Au10 Au10 Ag9 165.90(3) 2_665 . ?
Au12 Au10 Ag9 59.44(3) . . ?
Au9 Au10 Ag9 70.02(4) 2_665 . ?
Ag10 Au10 Ag9 67.44(5) . . ?
Ag12 Au10 Ag9 68.70(5) 2_665 . ?
Au11 Au10 Ag11 114.45(3) 2_665 . ?
Au11 Au10 Ag11 114.25(3) . . ?
Au10 Au10 Ag11 61.35(2) 3_565 . ?
Au10 Au10 Ag11 61.35(2) 2_665 . ?
Au12 Au10 Ag11 167.64(4) . . ?
Au9 Au10 Ag11 71.08(3) 2_665 . ?
Ag10 Au10 Ag11 68.10(3) . . ?
Ag12 Au10 Ag11 128.03(4) 2_665 . ?
Ag9 Au10 Ag11 129.34(4) . . ?
Au11 Au10 Ag10 60.16(4) 2_665 2_665 ?
Au11 Au10 Ag10 166.59(4) . 2_665 ?
Au10 Au10 Ag10 114.08(4) 3_565 2_665 ?
Au10 Au10 Ag10 60.34(4) 2_665 2_665 ?
Au12 Au10 Ag10 115.03(4) . 2_665 ?
Au9 Au10 Ag10 75.88(4) 2_665 2_665 ?
Ag10 Au10 Ag10 128.81(6) . 2_665 ?
Ag12 Au10 Ag10 67.25(5) 2_665 2_665 ?
Ag9 Au10 Ag10 129.74(5) . 2_665 ?
Ag11 Au10 Ag10 67.46(3) . 2_665 ?
Au15 Au11 Au10 108.46(3) . 3_565 ?
Au15 Au11 Au10 108.57(3) . . ?
Au10 Au11 Au10 60.50(4) 3_565 . ?
Au15 Au11 Au12 60.18(2) . . ?
Au10 Au11 Au12 108.71(3) 3_565 . ?
Au10 Au11 Au12 60.25(3) . . ?
Au15 Au11 Au12 59.90(2) . 3_565 ?
Au10 Au11 Au12 60.02(3) 3_565 3_565 ?
Au10 Au11 Au12 108.28(3) . 3_565 ?
Au12 Au11 Au12 108.00(4) . 3_565 ?
Au15 Au11 Ag12 114.17(4) . . ?
Au10 Au11 Ag12 62.39(4) 3_565 . ?
Au10 Au11 Ag12 116.27(4) . . ?
Au12 Au11 Ag12 168.51(5) . . ?
Au12 Au11 Ag12 61.74(4) 3_565 . ?
Au15 Au11 Ag10 168.60(5) . . ?
Au10 Au11 Ag10 62.62(4) 3_565 . ?
Au10 Au11 Ag10 61.39(4) . . ?
Au12 Au11 Ag10 114.41(4) . . ?
Au12 Au11 Ag10 116.34(5) 3_565 . ?
Ag12 Au11 Ag10 69.11(5) . . ?
Au15 Au11 Au14 113.58(3) . . ?
Au10 Au11 Au14 124.69(3) 3_565 . ?
Au10 Au11 Au14 130.12(3) . . ?
Au12 Au11 Au14 122.68(4) . . ?
Au12 Au11 Au14 115.22(3) 3_565 . ?
Ag12 Au11 Au14 68.39(4) . . ?
Ag10 Au11 Au14 77.82(4) . . ?
Au15 Au11 Ag9 112.98(4) . . ?
Au10 Au11 Ag9 116.67(4) 3_565 . ?
Au10 Au11 Ag9 62.06(4) . . ?
Au12 Au11 Ag9 59.93(4) . . ?
Au12 Au11 Ag9 166.83(5) 3_565 . ?
Ag12 Au11 Ag9 129.63(5) . . ?
Ag10 Au11 Ag9 68.26(5) . . ?
Au14 Au11 Ag9 77.48(4) . . ?
Au15 Au11 Ag8 61.11(3) . . ?
Au10 Au11 Ag8 168.01(4) 3_565 . ?
Au10 Au11 Ag8 115.39(4) . . ?
Au12 Au11 Ag8 61.71(3) . . ?
Au12 Au11 Ag8 114.37(4) 3_565 . ?
Ag12 Au11 Ag8 125.95(5) . . ?
Ag10 Au11 Ag8 126.79(5) . . ?
Au14 Au11 Ag8 67.00(3) . . ?
Ag9 Au11 Ag8 66.10(4) . . ?
Au15 Au11 Ag2 60.73(3) . . ?
Au10 Au11 Ag2 113.28(4) 3_565 . ?
Au10 Au11 Ag2 166.56(4) . . ?
Au12 Au11 Ag2 115.02(4) . . ?
Au12 Au11 Ag2 59.99(3) 3_565 . ?
Ag12 Au11 Ag2 65.60(4) . . ?
Ag10 Au11 Ag2 128.23(5) . . ?
Au14 Au11 Ag2 63.32(3) . . ?
Ag9 Au11 Ag2 128.18(5) . . ?
Ag8 Au11 Ag2 68.01(4) . . ?
Au15 Au12 Au15 63.63(3) . 2_665 ?
Au15 Au12 Au10 106.70(3) . . ?
Au15 Au12 Au10 106.38(3) 2_665 . ?
Au15 Au12 Au11 58.67(2) . . ?
Au15 Au12 Au11 109.09(3) 2_665 . ?
Au10 Au12 Au11 59.42(3) . . ?
Au15 Au12 Au11 108.73(3) . 2_665 ?
Au15 Au12 Au11 58.37(2) 2_665 2_665 ?
Au10 Au12 Au11 58.97(3) . 2_665 ?
Au11 Au12 Au11 106.77(4) . 2_665 ?
Au15 Au12 Ag9 112.75(4) . . ?
Au15 Au12 Ag9 167.36(4) 2_665 . ?
Au10 Au12 Ag9 62.23(4) . . ?
Au11 Au12 Ag9 61.18(4) . . ?
Au11 Au12 Ag9 114.81(4) 2_665 . ?
Au15 Au12 Au13 132.14(3) . 2_665 ?
Au15 Au12 Au13 127.24(3) 2_665 2_665 ?
Au10 Au12 Au13 111.57(3) . 2_665 ?
Au11 Au12 Au13 121.31(3) . 2_665 ?
Au11 Au12 Au13 115.12(3) 2_665 2_665 ?
Ag9 Au12 Au13 64.69(4) . 2_665 ?
Au15 Au12 Ag2 117.67(4) . 2_665 ?
Au15 Au12 Ag2 61.03(3) 2_665 2_665 ?
Au10 Au12 Ag2 114.24(4) . 2_665 ?
Au11 Au12 Ag2 167.56(4) . 2_665 ?
Au11 Au12 Ag2 62.12(3) 2_665 2_665 ?
Ag9 Au12 Ag2 127.21(5) . 2_665 ?
Au13 Au12 Ag2 70.48(4) 2_665 2_665 ?
Au15 Au12 Ag12 165.61(4) . 2_665 ?
Au15 Au12 Ag12 110.65(4) 2_665 2_665 ?
Au10 Au12 Ag12 61.13(4) . 2_665 ?
Au11 Au12 Ag12 114.93(4) . 2_665 ?
Au11 Au12 Ag12 59.21(4) 2_665 2_665 ?
Ag9 Au12 Ag12 69.73(5) . 2_665 ?
Au13 Au12 Ag12 62.15(4) 2_665 2_665 ?
Ag2 Au12 Ag12 65.49(4) 2_665 2_665 ?
Au15 Au12 Ag1 60.48(3) . 15_556 ?
Au15 Au12 Ag1 60.40(3) 2_665 15_556 ?
Au10 Au12 Ag1 164.08(4) . 15_556 ?
Au11 Au12 Ag1 114.27(4) . 15_556 ?
Au11 Au12 Ag1 113.96(4) 2_665 15_556 ?
Ag9 Au12 Ag1 129.73(5) . 15_556 ?
Au13 Au12 Ag1 84.29(4) 2_665 15_556 ?
Ag2 Au12 Ag1 68.71(4) 2_665 15_556 ?
Ag12 Au12 Ag1 129.81(5) 2_665 15_556 ?
Au15 Au12 Ag8 60.26(3) . . ?
Au15 Au12 Ag8 117.58(4) 2_665 . ?
Au10 Au12 Ag8 113.71(4) . . ?
Au11 Au12 Ag8 60.64(3) . . ?
Au11 Au12 Ag8 165.94(4) 2_665 . ?
Ag9 Au12 Ag8 66.15(4) . . ?
Au13 Au12 Ag8 78.38(4) 2_665 . ?
Ag2 Au12 Ag8 129.58(4) 2_665 . ?
Ag12 Au12 Ag8 130.03(5) 2_665 . ?
Ag1 Au12 Ag8 69.63(4) 15_556 . ?
C1_12 Au13 C1_4 172.6(9) 3_565 . ?
C1_12 Au13 Au12 89.0(6) 3_565 3_565 ?
C1_4 Au13 Au12 97.9(5) . 3_565 ?
C1_12 Au13 Ag12 124.0(6) 3_565 . ?
C1_4 Au13 Ag12 62.7(6) . . ?
Au12 Au13 Ag12 59.50(3) 3_565 . ?
C1_12 Au13 Ag9 58.1(6) 3_565 3_565 ?
C1_4 Au13 Ag9 128.5(6) . 3_565 ?
Au12 Au13 Ag9 57.08(3) 3_565 3_565 ?
Ag12 Au13 Ag9 65.89(4) . 3_565 ?
C1_12 Au13 Ag2 138.0(6) 3_565 . ?
C1_4 Au13 Ag2 46.8(5) . . ?
Au12 Au13 Ag2 55.06(3) 3_565 . ?
Ag12 Au13 Ag2 59.34(4) . . ?
Ag9 Au13 Ag2 107.02(4) 3_565 . ?
C1_1 Au14 C1_6 176.4(6) . . ?
C1_1 Au14 Au11 96.1(5) . . ?
C1_6 Au14 Au11 87.5(4) . . ?
C1_1 Au14 Ag2 55.2(5) . . ?
C1_6 Au14 Ag2 127.1(4) . . ?
Au11 Au14 Ag2 59.66(3) . . ?
C1_1 Au14 Ag8 50.0(5) . . ?
C1_6 Au14 Ag8 133.0(4) . . ?
Au11 Au14 Ag8 56.84(3) . . ?
Ag2 Au14 Ag8 63.19(4) . . ?
C1_1 Au14 Ag12 114.8(5) . . ?
C1_6 Au14 Ag12 67.3(4) . . ?
Au11 Au14 Ag12 55.28(3) . . ?
Ag2 Au14 Ag12 60.04(4) . . ?
Ag8 Au14 Ag12 106.03(4) . . ?
Au16 Au15 Au11 160.96(3) . . ?
Au16 Au15 Au12 110.46(3) . . ?
Au11 Au15 Au12 61.15(3) . . ?
Au16 Au15 Au12 110.44(3) . 3_565 ?
Au11 Au15 Au12 61.74(2) . 3_565 ?
Au12 Au15 Au12 110.22(4) . 3_565 ?
Au16 Au15 Ag8 131.53(4) . . ?
Au11 Au15 Ag8 62.17(3) . . ?
Au12 Au15 Ag8 62.38(3) . . ?
Au12 Au15 Ag8 116.89(4) 3_565 . ?
Au16 Au15 Ag1 65.10(3) . 14_456 ?
Au11 Au15 Ag1 118.56(4) . 14_456 ?
Au12 Au15 Ag1 166.24(4) . 14_456 ?
Au12 Au15 Ag1 62.12(3) 3_565 14_456 ?
Ag8 Au15 Ag1 130.78(5) . 14_456 ?
Au16 Au15 Ag1 65.05(3) . 15_556 ?
Au11 Au15 Ag1 117.97(4) . 15_556 ?
Au12 Au15 Ag1 62.09(3) . 15_556 ?
Au12 Au15 Ag1 166.11(4) 3_565 15_556 ?
Ag8 Au15 Ag1 71.07(4) . 15_556 ?
Ag1 Au15 Ag1 122.59(5) 14_456 15_556 ?
Au16 Au15 Ag2 130.38(3) . . ?
Au11 Au15 Ag2 63.37(3) . . ?
Au12 Au15 Ag2 118.22(4) . . ?
Au12 Au15 Ag2 61.43(3) 3_565 . ?
Ag8 Au15 Ag2 69.37(4) . . ?
Ag1 Au15 Ag2 69.50(4) 14_456 . ?
Ag1 Au15 Ag2 131.96(5) 15_556 . ?
Au16 Au15 Au15 57.232(12) . 2_665 ?
Au11 Au15 Au15 106.76(2) . 2_665 ?
Au12 Au15 Au15 58.19(3) . 2_665 ?
Au12 Au15 Au15 107.03(3) 3_565 2_665 ?
Ag8 Au15 Au15 114.65(5) . 2_665 ?
Ag1 Au15 Au15 111.53(3) 14_456 2_665 ?
Ag1 Au15 Au15 59.22(4) 15_556 2_665 ?
Ag2 Au15 Au15 167.04(3) . 2_665 ?
Au16 Au15 Au15 57.231(12) . 3_565 ?
Au11 Au15 Au15 107.08(2) . 3_565 ?
Au12 Au15 Au15 107.05(3) . 3_565 ?
Au12 Au15 Au15 58.17(3) 3_565 3_565 ?
Ag8 Au15 Au15 167.22(3) . 3_565 ?
Ag1 Au15 Au15 59.33(4) 14_456 3_565 ?
Ag1 Au15 Au15 111.44(3) 15_556 3_565 ?
Ag2 Au15 Au15 113.24(4) . 3_565 ?
Au15 Au15 Au15 60.0 2_665 3_565 ?
Au16 Au15 Ag1 61.60(3) . . ?
Au11 Au15 Ag1 137.43(4) . . ?
Au12 Au15 Ag1 124.31(4) . . ?
Au12 Au15 Ag1 124.43(4) 3_565 . ?
Ag8 Au15 Ag1 82.86(4) . . ?
Ag1 Au15 Ag1 66.25(2) 14_456 . ?
Ag1 Au15 Ag1 66.21(2) 15_556 . ?
Ag2 Au15 Ag1 82.77(4) . . ?
Au15 Au15 Ag1 109.68(3) 2_665 . ?
Au15 Au15 Ag1 109.75(3) 3_565 . ?
Au15 Au16 Au15 65.55(2) . 3_565 ?
Au15 Au16 Au15 65.55(2) . 2_665 ?
Au15 Au16 Au15 65.54(2) 3_565 2_665 ?
Au15 Au16 Au15 114.46(2) . 15_556 ?
Au15 Au16 Au15 179.993(16) 3_565 15_556 ?
Au15 Au16 Au15 114.46(2) 2_665 15_556 ?
Au15 Au16 Au15 114.46(2) . 14_456 ?
Au15 Au16 Au15 114.46(2) 3_565 14_456 ?
Au15 Au16 Au15 180.0 2_665 14_456 ?
Au15 Au16 Au15 65.54(2) 15_556 14_456 ?
Au15 Au16 Au15 179.992(16) . 13_566 ?
Au15 Au16 Au15 114.46(2) 3_565 13_566 ?
Au15 Au16 Au15 114.46(2) 2_665 13_566 ?
Au15 Au16 Au15 65.54(2) 15_556 13_566 ?
Au15 Au16 Au15 65.53(2) 14_456 13_566 ?
Au15 Au16 Ag1 60.10(3) . 15_556 ?
Au15 Au16 Ag1 114.09(3) 3_565 15_556 ?
Au15 Au16 Ag1 60.02(3) 2_665 15_556 ?
Au15 Au16 Ag1 65.91(3) 15_556 15_556 ?
Au15 Au16 Ag1 119.98(3) 14_456 15_556 ?
Au15 Au16 Ag1 119.90(3) 13_566 15_556 ?
Au15 Au16 Ag1 65.90(3) . . ?
Au15 Au16 Ag1 119.98(3) 3_565 . ?
Au15 Au16 Ag1 119.90(3) 2_665 . ?
Au15 Au16 Ag1 60.02(3) 15_556 . ?
Au15 Au16 Ag1 60.10(3) 14_456 . ?
Au15 Au16 Ag1 114.09(3) 13_566 . ?
Ag1 Au16 Ag1 66.121(18) 15_556 . ?
Au15 Au16 Ag1 119.91(3) . 3_565 ?
Au15 Au16 Ag1 65.91(3) 3_565 3_565 ?
Au15 Au16 Ag1 119.99(3) 2_665 3_565 ?
Au15 Au16 Ag1 114.08(3) 15_556 3_565 ?
Au15 Au16 Ag1 60.01(3) 14_456 3_565 ?
Au15 Au16 Ag1 60.09(3) 13_566 3_565 ?
Ag1 Au16 Ag1 179.99(5) 15_556 3_565 ?
Ag1 Au16 Ag1 113.874(18) . 3_565 ?
Au15 Au16 Ag1 60.02(3) . 14_456 ?
Au15 Au16 Ag1 60.10(3) 3_565 14_456 ?
Au15 Au16 Ag1 114.09(3) 2_665 14_456 ?
Au15 Au16 Ag1 119.90(3) 15_556 14_456 ?
Au15 Au16 Ag1 65.91(3) 14_456 14_456 ?
Au15 Au16 Ag1 119.98(3) 13_566 14_456 ?
Ag1 Au16 Ag1 113.881(18) 15_556 14_456 ?
Ag1 Au16 Ag1 66.125(18) . 14_456 ?
Ag1 Au16 Ag1 66.120(18) 3_565 14_456 ?
Au15 Au16 Ag1 119.98(3) . 2_665 ?
Au15 Au16 Ag1 119.91(3) 3_565 2_665 ?
Au15 Au16 Ag1 65.91(3) 2_665 2_665 ?
Au15 Au16 Ag1 60.09(3) 15_556 2_665 ?
Au15 Au16 Ag1 114.08(3) 14_456 2_665 ?
Au15 Au16 Ag1 60.02(3) 13_566 2_665 ?
Ag1 Au16 Ag1 66.124(18) 15_556 2_665 ?
Ag1 Au16 Ag1 113.874(18) . 2_665 ?
Ag1 Au16 Ag1 113.876(18) 3_565 2_665 ?
Ag1 Au16 Ag1 180.0 14_456 2_665 ?
Au15 Au16 Ag1 114.10(3) . 13_566 ?
Au15 Au16 Ag1 60.02(3) 3_565 13_566 ?
Au15 Au16 Ag1 60.10(3) 2_665 13_566 ?
Au15 Au16 Ag1 119.98(3) 15_556 13_566 ?
Au15 Au16 Ag1 119.90(3) 14_456 13_566 ?
Au15 Au16 Ag1 65.91(3) 13_566 13_566 ?
Ag1 Au16 Ag1 113.878(18) 15_556 13_566 ?
Ag1 Au16 Ag1 180.00(4) . 13_566 ?
Ag1 Au16 Ag1 66.126(18) 3_565 13_566 ?
Ag1 Au16 Ag1 113.875(18) 14_456 13_566 ?
Ag1 Au16 Ag1 66.125(18) 2_665 13_566 ?
Au1 Au2 Au7 161.11(3) . . ?
Au1 Au2 Au3 110.76(3) . . ?
Au7 Au2 Au3 61.50(2) . . ?
Au1 Au2 Au3 110.67(3) . 2 ?
Au7 Au2 Au3 60.95(2) . 2 ?
Au3 Au2 Au3 109.84(3) . 2 ?
Au1 Au2 Ag3 131.14(3) . . ?
Au7 Au2 Ag3 62.42(3) . . ?
Au3 Au2 Ag3 116.94(4) . . ?
Au3 Au2 Ag3 62.41(3) 2 . ?
Au1 Au2 Ag4 65.27(3) . 3 ?
Au7 Au2 Ag4 118.45(4) . 3 ?
Au3 Au2 Ag4 62.34(3) . 3 ?
Au3 Au2 Ag4 166.41(4) 2 3 ?
Ag3 Au2 Ag4 130.52(4) . 3 ?
Au1 Au2 Ag4 65.11(3) . . ?
Au7 Au2 Ag4 117.82(4) . . ?
Au3 Au2 Ag4 166.08(4) . . ?
Au3 Au2 Ag4 62.15(3) 2 . ?
Ag3 Au2 Ag4 70.75(4) . . ?
Ag4 Au2 Ag4 122.80(5) 3 . ?
Au1 Au2 Ag5 130.55(3) . . ?
Au7 Au2 Ag5 63.18(3) . . ?
Au3 Au2 Ag5 61.53(3) . . ?
Au3 Au2 Ag5 117.80(3) 2 . ?
Ag3 Au2 Ag5 69.22(4) . . ?
Ag4 Au2 Ag5 69.57(4) 3 . ?
Ag4 Au2 Ag5 131.77(4) . . ?
Au1 Au2 Au2 57.354(11) . 3 ?
Au7 Au2 Au2 107.10(2) . 3 ?
Au3 Au2 Au2 58.37(3) . 3 ?
Au3 Au2 Au2 107.01(2) 2 3 ?
Ag3 Au2 Au2 167.39(3) . 3 ?
Ag4 Au2 Au2 59.59(3) 3 3 ?
Ag4 Au2 Au2 111.47(3) . 3 ?
Ag5 Au2 Au2 113.53(4) . 3 ?
Au1 Au2 Au2 57.353(11) . 2 ?
Au7 Au2 Au2 106.75(2) . 2 ?
Au3 Au2 Au2 107.09(2) . 2 ?
Au3 Au2 Au2 58.27(3) 2 2 ?
Ag3 Au2 Au2 114.54(4) . 2 ?
Ag4 Au2 Au2 111.81(3) 3 2 ?
Ag4 Au2 Au2 59.19(3) . 2 ?
Ag5 Au2 Au2 167.06(3) . 2 ?
Au2 Au2 Au2 60.0 3 2 ?
Au1 Au2 Ag4 61.51(3) . 11_556 ?
Au7 Au2 Ag4 137.38(4) . 11_556 ?
Au3 Au2 Ag4 124.74(3) . 11_556 ?
Au3 Au2 Ag4 124.32(3) 2 11_556 ?
Ag3 Au2 Ag4 82.52(4) . 11_556 ?
Ag4 Au2 Ag4 66.31(2) 3 11_556 ?
Ag4 Au2 Ag4 66.19(2) . 11_556 ?
Ag5 Au2 Ag4 82.88(4) . 11_556 ?
Au2 Au2 Ag4 109.87(3) 3 11_556 ?
Au2 Au2 Ag4 109.65(3) 2 11_556 ?
Au2 Au3 Au2 63.36(3) . 3 ?
Au2 Au3 Au7 109.01(3) . 3 ?
Au2 Au3 Au7 58.73(2) 3 3 ?
Au2 Au3 Au4 106.73(3) . . ?
Au2 Au3 Au4 106.97(3) 3 . ?
Au7 Au3 Au4 59.57(2) 3 . ?
Au2 Au3 Au7 58.53(2) . . ?
Au2 Au3 Au7 108.68(3) 3 . ?
Au7 Au3 Au7 106.89(4) 3 . ?
Au4 Au3 Au7 59.13(2) . . ?
Au2 Au3 Ag15 167.66(4) . . ?
Au2 Au3 Ag15 112.99(4) 3 . ?
Au7 Au3 Ag15 61.41(4) 3 . ?
Au4 Au3 Ag15 62.22(4) . . ?
Au7 Au3 Ag15 114.95(4) . . ?
Au2 Au3 Au6 127.00(3) . . ?
Au2 Au3 Au6 132.66(3) 3 . ?
Au7 Au3 Au6 121.71(3) 3 . ?
Au4 Au3 Au6 111.10(3) . . ?
Au7 Au3 Au6 114.51(3) . . ?
Ag15 Au3 Au6 64.66(4) . . ?
Au2 Au3 Ag5 60.96(3) . . ?
Au2 Au3 Ag5 117.40(3) 3 . ?
Au7 Au3 Ag5 167.47(4) 3 . ?
Au4 Au3 Ag5 114.24(4) . . ?
Au7 Au3 Ag5 62.01(3) . . ?
Ag15 Au3 Ag5 127.19(5) . . ?
Au6 Au3 Ag5 70.18(3) . . ?
Au2 Au3 Ag3 116.84(3) . 3 ?
Au2 Au3 Ag3 59.94(3) 3 3 ?
Au7 Au3 Ag3 60.83(3) 3 3 ?
Au4 Au3 Ag3 114.14(4) . 3 ?
Au7 Au3 Ag3 165.95(4) . 3 ?
Ag15 Au3 Ag3 66.68(4) . 3 ?
Au6 Au3 Ag3 79.13(3) . 3 ?
Ag5 Au3 Ag3 129.27(4) . 3 ?
Au2 Au3 Ag4 60.21(3) . 3 ?
Au2 Au3 Ag4 60.46(3) 3 3 ?
Au7 Au3 Ag4 114.28(3) 3 3 ?
Au4 Au3 Ag4 164.35(4) . 3 ?
Au7 Au3 Ag4 113.85(3) . 3 ?
Ag15 Au3 Ag4 129.61(5) . 3 ?
Au6 Au3 Ag4 84.47(3) . 3 ?
Ag5 Au3 Ag4 68.55(4) . 3 ?
Ag3 Au3 Ag4 69.15(4) 3 3 ?
Au2 Au3 Ag14 110.83(4) . . ?
Au2 Au3 Ag14 165.37(4) 3 . ?
Au7 Au3 Ag14 114.76(4) 3 . ?
Au4 Au3 Ag14 60.68(3) . . ?
Au7 Au3 Ag14 59.08(3) . . ?
Ag15 Au3 Ag14 69.61(4) . . ?
Au6 Au3 Ag14 61.89(4) . . ?
Ag5 Au3 Ag14 65.79(4) . . ?
Ag3 Au3 Ag14 130.58(4) 3 . ?
Ag4 Au3 Ag14 130.00(4) 3 . ?
C1_10 Ag0R C1_10 111.1(3) . 3 ?
C1_10 Ag0R C1_10 111.1(3) . 2 ?
C1_10 Ag0R C1_10 111.1(3) 3 2 ?
C1_10 Ag0R Au4 79.7(3) . 2 ?
C1_10 Ag0R Au4 137.2(3) 3 2 ?
C1_10 Ag0R Au4 102.1(3) 2 2 ?
C1_10 Ag0R Au4 137.2(3) . 3 ?
C1_10 Ag0R Au4 102.1(3) 3 3 ?
C1_10 Ag0R Au4 79.7(3) 2 3 ?
Au4 Ag0R Au4 57.55(4) 2 3 ?
C1_10 Ag0R Au4 102.1(3) . . ?
C1_10 Ag0R Au4 79.7(3) 3 . ?
C1_10 Ag0R Au4 137.2(3) 2 . ?
Au4 Ag0R Au4 57.55(4) 2 . ?
Au4 Ag0R Au4 57.55(4) 3 . ?
C1_10 Ag0R Ag13 46.1(3) . . ?
C1_10 Ag0R Ag13 101.4(3) 3 . ?
C1_10 Ag0R Ag13 146.4(3) 2 . ?
Au4 Ag0R Ag13 55.34(4) 2 . ?
Au4 Ag0R Ag13 102.25(6) 3 . ?
Au4 Ag0R Ag13 56.07(4) . . ?
C1_10 Ag0R Ag13 101.4(3) . 2 ?
C1_10 Ag0R Ag13 146.4(3) 3 2 ?
C1_10 Ag0R Ag13 46.1(3) 2 2 ?
Au4 Ag0R Ag13 56.06(4) 2 2 ?
Au4 Ag0R Ag13 55.34(4) 3 2 ?
Au4 Ag0R Ag13 102.24(6) . 2 ?
Ag13 Ag0R Ag13 107.35(4) . 2 ?
C1_10 Ag0R Ag13 146.4(4) . 3 ?
C1_10 Ag0R Ag13 46.1(3) 3 3 ?
C1_10 Ag0R Ag13 101.4(3) 2 3 ?
Au4 Ag0R Ag13 102.24(6) 2 3 ?
Au4 Ag0R Ag13 56.06(4) 3 3 ?
Au4 Ag0R Ag13 55.34(4) . 3 ?
Ag13 Ag0R Ag13 107.35(4) . 3 ?
Ag13 Ag0R Ag13 107.34(4) 2 3 ?
C1_10 Ag0R Au5 36.1(3) . . ?
C1_10 Ag0R Au5 147.0(3) 3 . ?
C1_10 Ag0R Au5 91.0(3) 2 . ?
Au4 Ag0R Au5 53.46(2) 2 . ?
Au4 Ag0R Au5 106.01(5) 3 . ?
Au4 Ag0R Au5 101.10(4) . . ?
Ag13 Ag0R Au5 55.95(3) . . ?
Ag13 Ag0R Au5 66.30(3) 2 . ?
Ag13 Ag0R Au5 154.94(7) 3 . ?
C1_10 Ag0R Au5 91.0(4) . 3 ?
C1_10 Ag0R Au5 36.1(3) 3 3 ?
C1_10 Ag0R Au5 147.0(3) 2 3 ?
Au4 Ag0R Au5 106.02(5) 2 3 ?
Au4 Ag0R Au5 101.11(4) 3 3 ?
Au4 Ag0R Au5 53.47(2) . 3 ?
Ag13 Ag0R Au5 66.30(3) . 3 ?
Ag13 Ag0R Au5 154.95(7) 2 3 ?
Ag13 Ag0R Au5 55.95(3) 3 3 ?
Au5 Ag0R Au5 119.744(7) . 3 ?
C1_10 Ag0R Au5 147.0(4) . 2 ?
C1_10 Ag0R Au5 90.9(3) 3 2 ?
C1_10 Ag0R Au5 36.1(3) 2 2 ?
Au4 Ag0R Au5 101.11(4) 2 2 ?
Au4 Ag0R Au5 53.47(2) 3 2 ?
Au4 Ag0R Au5 106.02(5) . 2 ?
Ag13 Ag0R Au5 154.96(7) . 2 ?
Ag13 Ag0R Au5 55.95(3) 2 2 ?
Ag13 Ag0R Au5 66.30(3) 3 2 ?
Au5 Ag0R Au5 119.743(7) . 2 ?
Au5 Ag0R Au5 119.744(7) 3 2 ?
C1_4 Ag2 C1_1 109.3(5) . . ?
C1_4 Ag2 Cl2_2 100.2(5) . . ?
C1_1 Ag2 Cl2_2 103.9(3) . . ?
C1_4 Ag2 Au15 144.7(4) . . ?
C1_1 Ag2 Au15 102.5(4) . . ?
Cl2_2 Ag2 Au15 86.61(10) . . ?
C1_4 Ag2 Au12 87.5(4) . 3_565 ?
C1_1 Ag2 Au12 141.6(4) . 3_565 ?
Cl2_2 Ag2 Au12 106.73(10) . 3_565 ?
Au15 Ag2 Au12 57.54(3) . 3_565 ?
C1_4 Ag2 Au11 112.1(4) . . ?
C1_1 Ag2 Au11 83.8(4) . . ?
Cl2_2 Ag2 Au11 142.40(10) . . ?
Au15 Ag2 Au11 55.90(3) . . ?
Au12 Ag2 Au11 57.89(3) 3_565 . ?
C1_4 Ag2 Au14 90.4(5) . . ?
C1_1 Ag2 Au14 40.7(3) . . ?
Cl2_2 Ag2 Au14 144.08(11) . . ?
Au15 Ag2 Au14 104.31(5) . . ?
Au12 Ag2 Au14 107.96(4) 3_565 . ?
Au11 Ag2 Au14 57.03(3) . . ?
C1_4 Ag2 Ag12 56.7(4) . . ?
C1_1 Ag2 Ag12 102.6(3) . . ?
Cl2_2 Ag2 Ag12 149.63(11) . . ?
Au15 Ag2 Ag12 101.90(5) . . ?
Au12 Ag2 Ag12 57.46(4) 3_565 . ?
Au11 Ag2 Ag12 55.39(4) . . ?
Au14 Ag2 Ag12 62.34(4) . . ?
C1_4 Ag2 Ag8 150.6(4) . . ?
C1_1 Ag2 Ag8 47.6(4) . . ?
Cl2_2 Ag2 Ag8 103.17(11) . . ?
Au15 Ag2 Ag8 55.08(4) . . ?
Au12 Ag2 Ag8 102.43(5) 3_565 . ?
Au11 Ag2 Ag8 55.13(3) . . ?
Au14 Ag2 Ag8 60.26(4) . . ?
Ag12 Ag2 Ag8 105.57(5) . . ?
C1_4 Ag2 Ag1 103.0(4) . 14_456 ?
C1_1 Ag2 Ag1 142.8(4) . 14_456 ?
Cl2_2 Ag2 Ag1 51.29(10) . 14_456 ?
Au15 Ag2 Ag1 55.02(3) . 14_456 ?
Au12 Ag2 Ag1 55.95(3) 3_565 14_456 ?
Au11 Ag2 Ag1 101.14(4) . 14_456 ?
Au14 Ag2 Ag1 157.80(5) . 14_456 ?
Ag12 Ag2 Ag1 110.52(5) . 14_456 ?
Ag8 Ag2 Ag1 105.48(5) . 14_456 ?
C1_4 Ag2 Au13 36.3(4) . . ?
C1_1 Ag2 Au13 144.1(4) . . ?
Cl2_2 Ag2 Au13 94.76(11) . . ?
Au15 Ag2 Au13 109.07(4) . . ?
Au12 Ag2 Au13 54.46(3) 3_565 . ?
Au11 Ag2 Au13 99.87(4) . . ?
Au14 Ag2 Au13 112.87(4) . . ?
Ag12 Ag2 Au13 54.87(4) . . ?
Ag8 Ag2 Au13 154.53(5) . . ?
Ag1 Ag2 Au13 72.02(4) 14_456 . ?
C1_11 Ag3 C1_9 120.6(5) . . ?
C1_11 Ag3 C2_9 95.6(5) . . ?
C1_9 Ag3 C2_9 26.8(3) . . ?
C1_11 Ag3 Cl1_2 103.8(3) . . ?
C1_9 Ag3 Cl1_2 93.1(5) . . ?
C2_9 Ag3 Cl1_2 90.2(4) . . ?
C1_11 Ag3 Au2 105.5(4) . . ?
C1_9 Ag3 Au2 132.3(3) . . ?
C2_9 Ag3 Au2 158.8(3) . . ?
Cl1_2 Ag3 Au2 86.87(9) . . ?
C1_11 Ag3 Au7 87.9(4) . . ?
C1_9 Ag3 Au7 110.4(4) . . ?
C2_9 Ag3 Au7 123.2(3) . . ?
Cl1_2 Ag3 Au7 143.75(9) . . ?
Au2 Ag3 Au7 56.88(3) . . ?
C1_11 Ag3 Au3 145.4(4) . 2 ?
C1_9 Ag3 Au3 76.6(3) . 2 ?
C2_9 Ag3 Au3 103.1(3) . 2 ?
Cl1_2 Ag3 Au3 104.84(9) . 2 ?
Au2 Ag3 Au3 57.64(3) . 2 ?
Au7 Ag3 Au3 57.55(3) . 2 ?
C1_11 Ag3 Au8 40.2(3) . . ?
C1_9 Ag3 Au8 105.0(4) . . ?
C2_9 Ag3 Au8 92.4(3) . . ?
Cl1_2 Ag3 Au8 144.01(10) . . ?
Au2 Ag3 Au8 102.32(4) . . ?
Au7 Ag3 Au8 56.71(3) . . ?
Au3 Ag3 Au8 109.47(4) 2 . ?
C1_11 Ag3 Ag15 107.5(3) . 2 ?
C1_9 Ag3 Ag15 54.7(4) . 2 ?
C2_9 Ag3 Ag15 68.6(3) . 2 ?
Cl1_2 Ag3 Ag15 143.46(10) . 2 ?
Au2 Ag3 Ag15 102.23(5) . 2 ?
Au7 Ag3 Ag15 56.50(4) . 2 ?
Au3 Ag3 Ag15 55.44(4) 2 2 ?
Au8 Ag3 Ag15 69.08(4) . 2 ?
C1_11 Ag3 Ag5 50.1(4) . . ?
C1_9 Ag3 Ag5 161.0(5) . . ?
C2_9 Ag3 Ag5 144.6(3) . . ?
Cl1_2 Ag3 Ag5 105.12(9) . . ?
Au2 Ag3 Ag5 55.83(3) . . ?
Au7 Ag3 Ag5 56.85(3) . . ?
Au3 Ag3 Ag5 103.37(4) 2 . ?
Au8 Ag3 Ag5 56.70(3) . . ?
Ag15 Ag3 Ag5 109.24(5) 2 . ?
C1_11 Ag3 Ag4 143.4(4) . . ?
C1_9 Ag3 Ag4 89.7(4) . . ?
C2_9 Ag3 Ag4 108.1(3) . . ?
Cl1_2 Ag3 Ag4 50.20(9) . . ?
Au2 Ag3 Ag4 54.94(3) . . ?
Au7 Ag3 Ag4 101.16(4) . . ?
Au3 Ag3 Ag4 55.44(3) 2 . ?
Au8 Ag3 Ag4 156.46(5) . . ?
Ag15 Ag3 Ag4 107.06(5) 2 . ?
Ag5 Ag3 Ag4 106.15(4) . . ?
Cl1_2 Ag4 Cl1_2 120.41(7) . 12_556 ?
Cl1_2 Ag4 Au2 151.16(10) . 2 ?
Cl1_2 Ag4 Au2 88.36(9) 12_556 2 ?
Cl1_2 Ag4 Au2 89.96(9) . . ?
Cl1_2 Ag4 Au2 149.58(10) 12_556 . ?
Au2 Ag4 Au2 61.23(4) 2 . ?
Cl1_2 Ag4 Au3 109.75(9) . 2 ?
Cl1_2 Ag4 Au3 108.34(9) 12_556 2 ?
Au2 Ag4 Au3 57.45(3) 2 2 ?
Au2 Ag4 Au3 57.40(3) . 2 ?
Cl1_2 Ag4 Au1 108.64(10) . . ?
Cl1_2 Ag4 Au1 108.37(10) 12_556 . ?
Au2 Ag4 Au1 54.88(2) 2 . ?
Au2 Ag4 Au1 54.76(2) . . ?
Au3 Ag4 Au1 99.25(4) 2 . ?
Cl1_2 Ag4 Au2 83.08(9) . 12_556 ?
Cl1_2 Ag4 Au2 84.47(9) 12_556 12_556 ?
Au2 Ag4 Au2 98.97(4) 2 12_556 ?
Au2 Ag4 Au2 98.70(4) . 12_556 ?
Au3 Ag4 Au2 151.55(5) 2 12_556 ?
Au1 Ag4 Au2 52.31(2) . 12_556 ?
Cl1_2 Ag4 Ag5 142.60(10) . 2 ?
Cl1_2 Ag4 Ag5 53.46(9) 12_556 2 ?
Au2 Ag4 Ag5 55.49(3) 2 2 ?
Au2 Ag4 Ag5 104.03(4) . 2 ?
Au3 Ag4 Ag5 55.39(3) 2 2 ?
Au1 Ag4 Ag5 107.72(4) . 2 ?
Au2 Ag4 Ag5 127.27(5) 12_556 2 ?
Cl1_2 Ag4 Ag4 134.45(10) . 12_556 ?
Cl1_2 Ag4 Ag4 51.50(9) 12_556 12_556 ?
Au2 Ag4 Ag4 60.75(2) 2 12_556 ?
Au2 Ag4 Ag4 106.90(2) . 12_556 ?
Au3 Ag4 Ag4 115.02(5) 2 12_556 ?
Au1 Ag4 Ag4 56.884(9) . 12_556 ?
Au2 Ag4 Ag4 53.17(3) 12_556 12_556 ?
Ag5 Ag4 Ag4 74.74(4) 2 12_556 ?
Cl1_2 Ag4 Ag4 51.76(10) . 11_556 ?
Cl1_2 Ag4 Ag4 135.95(10) 12_556 11_556 ?
Au2 Ag4 Ag4 106.98(2) 2 11_556 ?
Au2 Ag4 Ag4 60.64(2) . 11_556 ?
Au3 Ag4 Ag4 114.76(5) 2 11_556 ?
Au1 Ag4 Ag4 56.884(9) . 11_556 ?
Au2 Ag4 Ag4 52.93(3) 12_556 11_556 ?
Ag5 Ag4 Ag4 162.22(4) 2 11_556 ?
Ag4 Ag4 Ag4 100.09(4) 12_556 11_556 ?
Cl1_2 Ag4 Ag3 55.21(9) . . ?
Cl1_2 Ag4 Ag3 143.82(10) 12_556 . ?
Au2 Ag4 Ag3 103.42(4) 2 . ?
Au2 Ag4 Ag3 54.31(3) . . ?
Au3 Ag4 Ag3 55.41(3) 2 . ?
Au1 Ag4 Ag3 106.29(4) . . ?
Au2 Ag4 Ag3 125.95(5) 12_556 . ?
Ag5 Ag4 Ag3 105.78(4) 2 . ?
Ag4 Ag4 Ag3 161.09(4) 12_556 . ?
Ag4 Ag4 Ag3 73.53(4) 11_556 . ?
C1_3 Ag5 C1_11 110.6(5) . . ?
C1_3 Ag5 Cl1_2 101.3(4) . 11_556 ?
C1_11 Ag5 Cl1_2 101.9(3) . 11_556 ?
C1_3 Ag5 Au2 144.2(3) . . ?
C1_11 Ag5 Au2 101.6(3) . . ?
Cl1_2 Ag5 Au2 86.56(9) 11_556 . ?
C1_3 Ag5 Au3 86.9(3) . . ?
C1_11 Ag5 Au3 142.4(3) . . ?
Cl1_2 Ag5 Au3 106.99(9) 11_556 . ?
Au2 Ag5 Au3 57.51(3) . . ?
C1_3 Ag5 Au7 110.8(4) . . ?
C1_11 Ag5 Au7 84.7(3) . . ?
Cl1_2 Ag5 Au7 142.48(10) 11_556 . ?
Au2 Ag5 Au7 56.04(3) . . ?
Au3 Ag5 Au7 57.74(3) . . ?
C1_3 Ag5 Au8 90.5(4) . . ?
C1_11 Ag5 Au8 41.5(3) . . ?
Cl1_2 Ag5 Au8 142.85(10) 11_556 . ?
Au2 Ag5 Au8 104.18(4) . . ?
Au3 Ag5 Au8 108.72(4) . . ?
Au7 Ag5 Au8 57.43(3) . . ?
C1_3 Ag5 Ag14 55.7(4) . . ?
C1_11 Ag5 Ag14 104.3(3) . . ?
Cl1_2 Ag5 Ag14 150.05(10) 11_556 . ?
Au2 Ag5 Ag14 102.00(4) . . ?
Au3 Ag5 Ag14 57.62(4) . . ?
Au7 Ag5 Ag14 55.19(4) . . ?
Au8 Ag5 Ag14 63.20(4) . . ?
C1_3 Ag5 Ag3 150.3(4) . . ?
C1_11 Ag5 Ag3 47.1(3) . . ?
Cl1_2 Ag5 Ag3 102.70(10) 11_556 . ?
Au2 Ag5 Ag3 54.96(3) . . ?
Au3 Ag5 Ag3 102.37(4) . . ?
Au7 Ag5 Ag3 55.44(3) . . ?
Au8 Ag5 Ag3 59.79(3) . . ?
Ag14 Ag5 Ag3 105.68(5) . . ?
C1_3 Ag5 Ag4 103.4(4) . 3 ?
C1_11 Ag5 Ag4 140.7(3) . 3 ?
Cl1_2 Ag5 Ag4 51.42(9) 11_556 3 ?
Au2 Ag5 Ag4 54.94(3) . 3 ?
Au3 Ag5 Ag4 56.07(3) . 3 ?
Au7 Ag5 Ag4 101.17(4) . 3 ?
Au8 Ag5 Ag4 157.96(5) . 3 ?
Ag14 Ag5 Ag4 110.82(5) . 3 ?
Ag3 Ag5 Ag4 105.18(4) . 3 ?
C1_3 Ag5 Au6 36.0(3) . . ?
C1_11 Ag5 Au6 145.6(4) . . ?
Cl1_2 Ag5 Au6 95.34(10) 11_556 . ?
Au2 Ag5 Au6 109.03(4) . . ?
Au3 Ag5 Au6 54.39(3) . . ?
Au7 Ag5 Au6 99.45(4) . . ?
Au8 Ag5 Au6 113.60(4) . . ?
Ag14 Ag5 Au6 54.72(4) . . ?
Ag3 Ag5 Au6 154.39(5) . . ?
Ag4 Ag5 Au6 72.31(4) 3 . ?
C1_1 Ag8 C1_12 120.8(6) . . ?
C1_1 Ag8 C2_12 95.6(5) . . ?
C1_12 Ag8 C2_12 27.2(3) . . ?
C1_1 Ag8 Cl2_2 105.3(4) . 15_556 ?
C1_12 Ag8 Cl2_2 95.1(4) . 15_556 ?
C2_12 Ag8 Cl2_2 93.2(3) . 15_556 ?
C1_1 Ag8 Au15 105.2(5) . . ?
C1_12 Ag8 Au15 131.5(4) . . ?
C2_12 Ag8 Au15 158.6(3) . . ?
Cl2_2 Ag8 Au15 86.28(9) 15_556 . ?
C1_1 Ag8 Au11 86.6(4) . . ?
C1_12 Ag8 Au11 108.9(4) . . ?
C2_12 Ag8 Au11 120.9(3) . . ?
Cl2_2 Ag8 Au11 143.00(10) 15_556 . ?
Au15 Ag8 Au11 56.72(3) . . ?
C1_1 Ag8 Au12 144.2(4) . . ?
C1_12 Ag8 Au12 75.6(4) . . ?
C2_12 Ag8 Au12 102.4(3) . . ?
Cl2_2 Ag8 Au12 104.33(10) 15_556 . ?
Au15 Ag8 Au12 57.36(3) . . ?
Au11 Ag8 Au12 57.65(3) . . ?
C1_1 Ag8 Ag9 106.4(4) . . ?
C1_12 Ag8 Ag9 53.0(4) . . ?
C2_12 Ag8 Ag9 66.5(3) . . ?
Cl2_2 Ag8 Ag9 143.65(12) 15_556 . ?
Au15 Ag8 Ag9 102.06(5) . . ?
Au11 Ag8 Ag9 56.60(4) . . ?
Au12 Ag8 Ag9 55.58(4) . . ?
C1_1 Ag8 Au14 39.0(3) . . ?
C1_12 Ag8 Au14 104.6(4) . . ?
C2_12 Ag8 Au14 91.3(3) . . ?
Cl2_2 Ag8 Au14 144.28(11) 15_556 . ?
Au15 Ag8 Au14 101.62(4) . . ?
Au11 Ag8 Au14 56.15(3) . . ?
Au12 Ag8 Au14 109.25(4) . . ?
Ag9 Ag8 Au14 69.22(4) . . ?
C1_1 Ag8 Ag2 49.9(4) . . ?
C1_12 Ag8 Ag2 160.1(4) . . ?
C2_12 Ag8 Ag2 144.1(3) . . ?
Cl2_2 Ag8 Ag2 104.36(10) 15_556 . ?
Au15 Ag8 Ag2 55.55(4) . . ?
Au11 Ag8 Ag2 56.86(4) . . ?
Au12 Ag8 Ag2 103.15(5) . . ?
Ag9 Ag8 Ag2 109.50(5) . . ?
Au14 Ag8 Ag2 56.55(4) . . ?
C1_1 Ag8 Ag1 144.0(4) . 15_556 ?
C1_12 Ag8 Ag1 90.3(4) . 15_556 ?
C2_12 Ag8 Ag1 109.8(3) . 15_556 ?
Cl2_2 Ag8 Ag1 50.04(10) 15_556 15_556 ?
Au15 Ag8 Ag1 54.52(3) . 15_556 ?
Au11 Ag8 Ag1 100.74(5) . 15_556 ?
Au12 Ag8 Ag1 55.04(3) . 15_556 ?
Ag9 Ag8 Ag1 106.92(5) . 15_556 ?
Au14 Ag8 Ag1 155.37(5) . 15_556 ?
Ag2 Ag8 Ag1 105.40(5) . 15_556 ?
Cl2 Ag9 C1_12 99.1(4) . . ?
Cl2 Ag9 Au12 173.1(3) . . ?
C1_12 Ag9 Au12 76.7(4) . . ?
Cl2 Ag9 Au11 128.0(3) . . ?
C1_12 Ag9 Au11 108.6(4) . . ?
Au12 Ag9 Au11 58.88(3) . . ?
Cl2 Ag9 Au10 124.5(2) . . ?
C1_12 Ag9 Au10 134.0(4) . . ?
Au12 Ag9 Au10 58.33(3) . . ?
Au11 Ag9 Au10 57.43(3) . . ?
Cl2 Ag9 Au13 115.2(2) . 2_665 ?
C1_12 Ag9 Au13 36.7(4) . 2_665 ?
Au12 Ag9 Au13 58.22(3) . 2_665 ?
Au11 Ag9 Au13 113.24(5) . 2_665 ?
Au10 Ag9 Au13 103.66(5) . 2_665 ?
Cl2 Ag9 Ag8 123.5(2) . . ?
C1_12 Ag9 Ag8 52.1(4) . . ?
Au12 Ag9 Ag8 58.27(4) . . ?
Au11 Ag9 Ag8 57.30(4) . . ?
Au10 Ag9 Ag8 104.61(5) . . ?
Au13 Ag9 Ag8 72.42(4) 2_665 . ?
Cl2 Ag9 Ag10 82.4(2) . . ?
C1_12 Ag9 Ag10 156.9(4) . . ?
Au12 Ag9 Ag10 103.65(5) . . ?
Au11 Ag9 Ag10 55.73(4) . . ?
Au10 Ag9 Ag10 55.78(4) . . ?
Au13 Ag9 Ag10 159.28(6) 2_665 . ?
Ag8 Ag9 Ag10 108.00(6) . . ?
Cl2 Ag9 Ag12 119.2(2) . 2_665 ?
C1_12 Ag9 Ag12 92.7(4) . 2_665 ?
Au12 Ag9 Ag12 56.15(4) . 2_665 ?
Au11 Ag9 Ag12 102.78(5) . 2_665 ?
Au10 Ag9 Ag12 55.52(4) . 2_665 ?
Au13 Ag9 Ag12 56.01(4) 2_665 2_665 ?
Ag8 Ag9 Ag12 110.61(5) . 2_665 ?
Ag10 Ag9 Ag12 106.71(6) . 2_665 ?
Cl2 Ag9 Au9 73.8(2) . 2_665 ?
C1_12 Ag9 Au9 144.9(4) . 2_665 ?
Au12 Ag9 Au9 106.39(5) . 2_665 ?
Au11 Ag9 Au9 102.14(5) . 2_665 ?
Au10 Ag9 Au9 54.14(3) . 2_665 ?
Au13 Ag9 Au9 114.56(5) 2_665 2_665 ?
Ag8 Ag9 Au9 158.15(6) . 2_665 ?
Ag10 Ag9 Au9 57.76(4) . 2_665 ?
Ag12 Ag9 Au9 63.75(4) 2_665 2_665 ?
C1_6 Ag10 C1_8 130.1(5) . . ?
C1_6 Ag10 C2_6 27.8(3) . . ?
C1_8 Ag10 C2_6 104.0(4) . . ?
C1_6 Ag10 Au11 81.8(3) . . ?
C1_8 Ag10 Au11 141.5(4) . . ?
C2_6 Ag10 Au11 109.63(5) . . ?
C1_6 Ag10 Au10 134.3(3) . . ?
C1_8 Ag10 Au10 83.8(4) . . ?
C2_6 Ag10 Au10 155.97(7) . . ?
Au11 Ag10 Au10 57.91(3) . . ?
C1_6 Ag10 Au10 119.3(3) . 3_565 ?
C1_8 Ag10 Au10 107.9(4) . 3_565 ?
C2_6 Ag10 Au10 136.52(7) . 3_565 ?
Au11 Ag10 Au10 57.21(3) . 3_565 ?
Au10 Ag10 Au10 57.56(4) . 3_565 ?
C1_6 Ag10 Au9 128.2(3) . 2_665 ?
C1_8 Ag10 Au9 39.4(4) . 2_665 ?
C2_6 Ag10 Au9 116.84(6) . 2_665 ?
Au11 Ag10 Au9 106.31(5) . 2_665 ?
Au10 Ag10 Au9 56.25(4) . 2_665 ?
Au10 Ag10 Au9 106.57(5) 3_565 2_665 ?
C1_6 Ag10 Ag9 84.1(3) . . ?
C1_8 Ag10 Ag9 101.0(4) . . ?
C2_6 Ag10 Ag9 99.23(6) . . ?
Au11 Ag10 Ag9 56.01(4) . . ?
Au10 Ag10 Ag9 56.78(4) . . ?
Au10 Ag10 Ag9 102.74(5) 3_565 . ?
Au9 Ag10 Ag9 62.60(5) 2_665 . ?
C1_6 Ag10 Ag12 64.2(3) . . ?
C1_8 Ag10 Ag12 150.7(4) . . ?
C2_6 Ag10 Ag12 81.97(5) . . ?
Au11 Ag10 Ag12 55.06(4) . . ?
Au10 Ag10 Ag12 102.42(5) . . ?
Au10 Ag10 Ag12 56.02(4) 3_565 . ?
Au9 Ag10 Ag12 158.64(5) 2_665 . ?
Ag9 Ag10 Ag12 106.42(5) . . ?
C1_6 Ag10 Ag11 166.3(3) . . ?
C1_8 Ag10 Ag11 51.8(4) . . ?
C2_6 Ag10 Ag11 145.10(6) . . ?
Au11 Ag10 Ag11 102.96(6) . . ?
Au10 Ag10 Ag11 56.48(4) . . ?
Au10 Ag10 Ag11 56.09(4) 3_565 . ?
Au9 Ag10 Ag11 63.22(3) 2_665 . ?
Ag9 Ag10 Ag11 109.28(6) . . ?
Ag12 Ag10 Ag11 107.80(6) . . ?
C1_8 Ag11 C1_8 110.4(4) . 2_665 ?
C1_8 Ag11 C1_8 110.4(4) . 3_565 ?
C1_8 Ag11 C1_8 110.3(4) 2_665 3_565 ?
C1_8 Ag11 Au10 137.3(3) . 2_665 ?
C1_8 Ag11 Au10 80.1(3) 2_665 2_665 ?
C1_8 Ag11 Au10 103.5(4) 3_565 2_665 ?
C1_8 Ag11 Au10 103.5(4) . 3_565 ?
C1_8 Ag11 Au10 137.3(3) 2_665 3_565 ?
C1_8 Ag11 Au10 80.1(3) 3_565 3_565 ?
Au10 Ag11 Au10 57.31(4) 2_665 3_565 ?
C1_8 Ag11 Au10 80.1(3) . . ?
C1_8 Ag11 Au10 103.5(4) 2_665 . ?
C1_8 Ag11 Au10 137.3(3) 3_565 . ?
Au10 Ag11 Au10 57.31(4) 2_665 . ?
Au10 Ag11 Au10 57.31(4) 3_565 . ?
C1_8 Ag11 Ag10 47.0(4) . . ?
C1_8 Ag11 Ag10 147.5(4) 2_665 . ?
C1_8 Ag11 Ag10 100.7(4) 3_565 . ?
Au10 Ag11 Ag10 102.34(6) 2_665 . ?
Au10 Ag11 Ag10 56.45(4) 3_565 . ?
Au10 Ag11 Ag10 55.41(4) . . ?
C1_8 Ag11 Ag10 147.5(4) . 3_565 ?
C1_8 Ag11 Ag10 100.7(4) 2_665 3_565 ?
C1_8 Ag11 Ag10 47.0(4) 3_565 3_565 ?
Au10 Ag11 Ag10 56.44(4) 2_665 3_565 ?
Au10 Ag11 Ag10 55.41(4) 3_565 3_565 ?
Au10 Ag11 Ag10 102.33(6) . 3_565 ?
Ag10 Ag11 Ag10 107.60(4) . 3_565 ?
C1_8 Ag11 Ag10 100.7(4) . 2_665 ?
C1_8 Ag11 Ag10 47.0(4) 2_665 2_665 ?
C1_8 Ag11 Ag10 147.5(4) 3_565 2_665 ?
Au10 Ag11 Ag10 55.41(4) 2_665 2_665 ?
Au10 Ag11 Ag10 102.33(6) 3_565 2_665 ?
Au10 Ag11 Ag10 56.44(4) . 2_665 ?
Ag10 Ag11 Ag10 107.60(4) . 2_665 ?
Ag10 Ag11 Ag10 107.59(4) 3_565 2_665 ?
C1_8 Ag11 Au9 90.8(4) . . ?
C1_8 Ag11 Au9 146.8(4) 2_665 . ?
C1_8 Ag11 Au9 36.6(3) 3_565 . ?
Au10 Ag11 Au9 101.86(4) 2_665 . ?
Au10 Ag11 Au9 53.58(2) 3_565 . ?
Au10 Ag11 Au9 105.26(5) . . ?
Ag10 Ag11 Au9 65.17(4) . . ?
Ag10 Ag11 Au9 57.03(4) 3_565 . ?
Ag10 Ag11 Au9 155.46(7) 2_665 . ?
C1_8 Ag11 Au9 146.8(4) . 3_565 ?
C1_8 Ag11 Au9 36.5(3) 2_665 3_565 ?
C1_8 Ag11 Au9 90.8(4) 3_565 3_565 ?
Au10 Ag11 Au9 53.59(2) 2_665 3_565 ?
Au10 Ag11 Au9 105.27(5) 3_565 3_565 ?
Au10 Ag11 Au9 101.86(4) . 3_565 ?
Ag10 Ag11 Au9 155.48(7) . 3_565 ?
Ag10 Ag11 Au9 65.17(4) 3_565 3_565 ?
Ag10 Ag11 Au9 57.03(4) 2_665 3_565 ?
Au9 Ag11 Au9 119.753(7) . 3_565 ?
C1_8 Ag11 Au9 36.5(3) . 2_665 ?
C1_8 Ag11 Au9 90.8(4) 2_665 2_665 ?
C1_8 Ag11 Au9 146.8(4) 3_565 2_665 ?
Au10 Ag11 Au9 105.27(5) 2_665 2_665 ?
Au10 Ag11 Au9 101.86(4) 3_565 2_665 ?
Au10 Ag11 Au9 53.59(2) . 2_665 ?
Ag10 Ag11 Au9 57.03(4) . 2_665 ?
Ag10 Ag11 Au9 155.47(7) 3_565 2_665 ?
Ag10 Ag11 Au9 65.17(4) 2_665 2_665 ?
Au9 Ag11 Au9 119.753(7) . 2_665 ?
Au9 Ag11 Au9 119.753(7) 3_565 2_665 ?
C1_7 Ag12 C2_7 28.0(3) . . ?
C1_7 Ag12 Au11 132.8(4) . . ?
C2_7 Ag12 Au11 152.4(3) . . ?
C1_7 Ag12 Au10 85.1(4) . 3_565 ?
C2_7 Ag12 Au10 113.2(3) . 3_565 ?
Au11 Ag12 Au10 57.75(3) . 3_565 ?
C1_7 Ag12 Au12 126.5(4) . 3_565 ?
C2_7 Ag12 Au12 142.2(3) . 3_565 ?
Au11 Ag12 Au12 59.04(3) . 3_565 ?
Au10 Ag12 Au12 57.66(3) 3_565 3_565 ?
C1_7 Ag12 Au13 105.6(4) . . ?
C2_7 Ag12 Au13 95.9(3) . . ?
Au11 Ag12 Au13 111.58(5) . . ?
Au10 Ag12 Au13 105.68(5) 3_565 . ?
Au12 Ag12 Au13 58.35(3) 3_565 . ?
C1_7 Ag12 Ag2 168.2(4) . . ?
C2_7 Ag12 Ag2 141.4(3) . . ?
Au11 Ag12 Ag2 59.01(4) . . ?
Au10 Ag12 Ag2 104.62(5) 3_565 . ?
Au12 Ag12 Ag2 57.05(4) 3_565 . ?
Au13 Ag12 Ag2 65.79(4) . . ?
C1_7 Ag12 Au14 125.8(4) . . ?
C2_7 Ag12 Au14 113.3(3) . . ?
Au11 Ag12 Au14 56.33(3) . . ?
Au10 Ag12 Au14 109.65(5) 3_565 . ?
Au12 Ag12 Au14 103.77(4) 3_565 . ?
Au13 Ag12 Au14 118.53(5) . . ?
Ag2 Ag12 Au14 57.61(4) . . ?
C1_7 Ag12 Ag10 80.3(4) . . ?
C2_7 Ag12 Ag10 96.8(3) . . ?
Au11 Ag12 Ag10 55.83(4) . . ?
Au10 Ag12 Ag10 56.72(4) 3_565 . ?
Au12 Ag12 Ag10 103.84(5) 3_565 . ?
Au13 Ag12 Ag10 161.47(6) . . ?
Ag2 Ag12 Ag10 110.45(6) . . ?
Au14 Ag12 Ag10 68.00(5) . . ?
C1_7 Ag12 Ag9 73.7(4) . 3_565 ?
C2_7 Ag12 Ag9 89.5(3) . 3_565 ?
Au11 Ag12 Ag9 102.30(5) . 3_565 ?
Au10 Ag12 Ag9 55.77(4) 3_565 3_565 ?
Au12 Ag12 Ag9 54.12(4) 3_565 3_565 ?
Au13 Ag12 Ag9 58.10(4) . 3_565 ?
Ag2 Ag12 Ag9 106.10(5) . 3_565 ?
Au14 Ag12 Ag9 157.11(5) . 3_565 ?
Ag10 Ag12 Ag9 108.58(6) . 3_565 ?
C1_5 Ag13 C1_10 129.2(5) . . ?
C1_5 Ag13 C2_5 27.4(3) . . ?
C1_10 Ag13 C2_5 103.0(5) . . ?
C1_5 Ag13 Au7 82.6(3) . . ?
C1_10 Ag13 Au7 141.3(4) . . ?
C2_5 Ag13 Au7 109.9(2) . . ?
C1_5 Ag13 Au4 134.5(4) . 2 ?
C1_10 Ag13 Au4 83.5(4) . 2 ?
C2_5 Ag13 Au4 153.5(3) . 2 ?
Au7 Ag13 Au4 58.08(3) . 2 ?
C1_5 Ag13 Au4 121.2(4) . . ?
C1_10 Ag13 Au4 107.1(4) . . ?
C2_5 Ag13 Au4 139.8(3) . . ?
Au7 Ag13 Au4 57.50(3) . . ?
Au4 Ag13 Au4 57.51(4) 2 . ?
C1_5 Ag13 Au5 125.9(5) . . ?
C1_10 Ag13 Au5 39.7(4) . . ?
C2_5 Ag13 Au5 113.2(3) . . ?
Au7 Ag13 Au5 106.45(5) . . ?
Au4 Ag13 Au5 56.62(3) 2 . ?
Au4 Ag13 Au5 107.01(5) . . ?
C1_5 Ag13 Ag14 65.7(5) . . ?
C1_10 Ag13 Ag14 149.6(4) . . ?
C2_5 Ag13 Ag14 84.2(3) . . ?
Au7 Ag13 Ag14 56.00(4) . . ?
Au4 Ag13 Ag14 103.29(5) 2 . ?
Au4 Ag13 Ag14 56.59(4) . . ?
Au5 Ag13 Ag14 159.87(5) . . ?
C1_5 Ag13 Ag15 83.6(5) . 2 ?
C1_10 Ag13 Ag15 100.8(4) . 2 ?
C2_5 Ag13 Ag15 96.7(3) . 2 ?
Au7 Ag13 Ag15 56.43(4) . 2 ?
Au4 Ag13 Ag15 56.79(4) 2 2 ?
Au4 Ag13 Ag15 103.08(5) . 2 ?
Au5 Ag13 Ag15 61.83(4) . 2 ?
Ag14 Ag13 Ag15 107.78(5) . 2 ?
C1_5 Ag13 Ag0R 167.8(5) . . ?
C1_10 Ag13 Ag0R 51.6(4) . . ?
C2_5 Ag13 Ag0R 146.5(2) . . ?
Au7 Ag13 Ag0R 102.50(5) . . ?
Au4 Ag13 Ag0R 55.79(4) 2 . ?
Au4 Ag13 Ag0R 55.52(4) . . ?
Au5 Ag13 Ag0R 63.72(3) . . ?
Ag14 Ag13 Ag0R 107.71(6) . . ?
Ag15 Ag13 Ag0R 108.52(5) 2 . ?
C1_2 Ag14 C2_2 27.8(3) . . ?
C1_2 Ag14 C1_3 116.2(5) . . ?
C2_2 Ag14 C1_3 93.0(4) . . ?
C1_2 Ag14 Au7 136.0(4) . . ?
C2_2 Ag14 Au7 156.4(3) . . ?
C1_3 Ag14 Au7 107.6(3) . . ?
C1_2 Ag14 Au4 84.9(4) . . ?
C2_2 Ag14 Au4 112.8(3) . . ?
C1_3 Ag14 Au4 139.3(3) . . ?
Au7 Ag14 Au4 57.87(3) . . ?
C1_2 Ag14 Au3 122.4(4) . . ?
C2_2 Ag14 Au3 138.3(4) . . ?
C1_3 Ag14 Au3 82.2(3) . . ?
Au7 Ag14 Au3 58.54(3) . . ?
Au4 Ag14 Au3 57.51(3) . . ?
C1_2 Ag14 Au6 100.7(5) . . ?
C2_2 Ag14 Au6 92.7(3) . . ?
C1_3 Ag14 Au6 39.9(3) . . ?
Au7 Ag14 Au6 110.48(4) . . ?
Au4 Ag14 Au6 105.26(5) . . ?
Au3 Ag14 Au6 57.89(3) . . ?
C1_2 Ag14 Ag5 164.6(5) . . ?
C2_2 Ag14 Ag5 141.0(2) . . ?
C1_3 Ag14 Ag5 49.1(3) . . ?
Au7 Ag14 Ag5 58.48(3) . . ?
Au4 Ag14 Ag5 104.21(4) . . ?
Au3 Ag14 Ag5 56.59(3) . . ?
Au6 Ag14 Ag5 65.11(4) . . ?
C1_2 Ag14 Ag13 85.3(5) . . ?
C2_2 Ag14 Ag13 100.3(3) . . ?
C1_3 Ag14 Ag13 150.3(3) . . ?
Au7 Ag14 Ag13 56.11(4) . . ?
Au4 Ag14 Ag13 57.46(4) . . ?
Au3 Ag14 Ag13 104.02(5) . . ?
Au6 Ag14 Ag13 161.44(6) . . ?
Ag5 Ag14 Ag13 110.02(5) . . ?
C1_2 Ag14 Au8 132.5(5) . . ?
C2_2 Ag14 Au8 118.0(3) . . ?
C1_3 Ag14 Au8 82.2(3) . . ?
Au7 Ag14 Au8 55.88(3) . . ?
Au4 Ag14 Au8 109.70(5) . . ?
Au3 Ag14 Au8 102.46(4) . . ?
Au6 Ag14 Au8 117.01(5) . . ?
Ag5 Ag14 Au8 56.53(3) . . ?
Ag13 Ag14 Au8 68.17(4) . . ?
C1_2 Ag14 Ag15 69.3(4) . . ?
C2_2 Ag14 Ag15 86.2(3) . . ?
C1_3 Ag14 Ag15 97.7(3) . . ?
Au7 Ag14 Ag15 101.96(5) . . ?
Au4 Ag14 Ag15 55.74(4) . . ?
Au3 Ag14 Ag15 53.88(3) . . ?
Au6 Ag14 Ag15 57.88(4) . . ?
Ag5 Ag14 Ag15 105.36(5) . . ?
Ag13 Ag14 Ag15 109.49(6) . . ?
Au8 Ag14 Ag15 155.81(5) . . ?
Cl1 Ag15 C1_9 96.6(4) . 3 ?
Cl1 Ag15 Au3 171.1(3) . . ?
C1_9 Ag15 Au3 75.3(3) 3 . ?
Cl1 Ag15 Au7 128.4(3) . 3 ?
C1_9 Ag15 Au7 105.8(4) 3 3 ?
Au3 Ag15 Au7 58.64(3) . 3 ?
Cl1 Ag15 Au4 129.0(2) . . ?
C1_9 Ag15 Au4 133.0(3) 3 . ?
Au3 Ag15 Au4 58.31(3) . . ?
Au7 Ag15 Au4 57.42(3) 3 . ?
Cl1 Ag15 Au6 113.3(3) . . ?
C1_9 Ag15 Au6 38.4(3) 3 . ?
Au3 Ag15 Au6 58.00(3) . . ?
Au7 Ag15 Au6 113.00(5) 3 . ?
Au4 Ag15 Au6 103.10(5) . . ?
Cl1 Ag15 Ag3 119.6(2) . 3 ?
C1_9 Ag15 Ag3 49.4(4) 3 3 ?
Au3 Ag15 Ag3 57.88(4) . 3 ?
Au7 Ag15 Ag3 57.05(4) 3 3 ?
Au4 Ag15 Ag3 104.30(5) . 3 ?
Au6 Ag15 Ag3 72.65(4) . 3 ?
Cl1 Ag15 Ag13 85.5(3) . 3 ?
C1_9 Ag15 Ag13 153.9(4) 3 3 ?
Au3 Ag15 Ag13 103.43(5) . 3 ?
Au7 Ag15 Ag13 55.30(4) 3 3 ?
Au4 Ag15 Ag13 56.11(4) . 3 ?
Au6 Ag15 Ag13 158.97(6) . 3 ?
Ag3 Ag15 Ag13 107.24(5) 3 3 ?
Cl1 Ag15 Au5 77.2(2) . 3 ?
C1_9 Ag15 Au5 148.0(4) 3 3 ?
Au3 Ag15 Au5 107.58(5) . 3 ?
Au7 Ag15 Au5 102.28(5) 3 3 ?
Au4 Ag15 Au5 54.92(3) . 3 ?
Au6 Ag15 Au5 115.12(5) . 3 ?
Ag3 Ag15 Au5 158.35(6) 3 3 ?
Ag13 Ag15 Au5 57.85(4) 3 3 ?
Cl1 Ag15 Ag14 121.6(3) . . ?
C1_9 Ag15 Ag14 94.2(3) 3 . ?
Au3 Ag15 Ag14 56.51(4) . . ?
Au7 Ag15 Ag14 102.67(5) 3 . ?
Au4 Ag15 Ag14 55.25(4) . . ?
Au6 Ag15 Ag14 55.86(4) . . ?
Ag3 Ag15 Ag14 110.70(5) 3 . ?
Ag13 Ag15 Ag14 106.89(6) 3 . ?
Au5 Ag15 Ag14 64.58(4) 3 . ?
Au2 Au1 Au2 180.0 . 10_556 ?
Au2 Au1 Au2 114.70(2) . 12_556 ?
Au2 Au1 Au2 65.30(2) 10_556 12_556 ?
Au2 Au1 Au2 65.30(2) . 3 ?
Au2 Au1 Au2 114.70(2) 10_556 3 ?
Au2 Au1 Au2 180.000(16) 12_556 3 ?
Au2 Au1 Au2 65.30(2) . 2 ?
Au2 Au1 Au2 114.70(2) 10_556 2 ?
Au2 Au1 Au2 114.70(2) 12_556 2 ?
Au2 Au1 Au2 65.30(2) 3 2 ?
Au2 Au1 Au2 114.70(2) . 11_556 ?
Au2 Au1 Au2 65.30(2) 10_556 11_556 ?
Au2 Au1 Au2 65.30(2) 12_556 11_556 ?
Au2 Au1 Au2 114.70(2) 3 11_556 ?
Au2 Au1 Au2 180.000(16) 2 11_556 ?
Au2 Au1 Ag4 120.14(3) . 12_556 ?
Au2 Au1 Ag4 59.86(3) 10_556 12_556 ?
Au2 Au1 Ag4 60.13(3) 12_556 12_556 ?
Au2 Au1 Ag4 119.87(3) 3 12_556 ?
Au2 Au1 Ag4 66.19(3) 2 12_556 ?
Au2 Au1 Ag4 113.81(3) 11_556 12_556 ?
Au2 Au1 Ag4 59.86(3) . 3 ?
Au2 Au1 Ag4 120.14(3) 10_556 3 ?
Au2 Au1 Ag4 119.87(3) 12_556 3 ?
Au2 Au1 Ag4 60.13(3) 3 3 ?
Au2 Au1 Ag4 113.81(3) 2 3 ?
Au2 Au1 Ag4 66.19(3) 11_556 3 ?
Ag4 Au1 Ag4 180.00(4) 12_556 3 ?
Au2 Au1 Ag4 66.18(3) . 11_556 ?
Au2 Au1 Ag4 113.81(3) 10_556 11_556 ?
Au2 Au1 Ag4 59.86(3) 12_556 11_556 ?
Au2 Au1 Ag4 120.14(3) 3 11_556 ?
Au2 Au1 Ag4 119.87(3) 2 11_556 ?
Au2 Au1 Ag4 60.13(3) 11_556 11_556 ?
Ag4 Au1 Ag4 113.773(17) 12_556 11_556 ?
Ag4 Au1 Ag4 66.227(17) 3 11_556 ?
Au2 Au1 Ag4 113.82(3) . 2 ?
Au2 Au1 Ag4 66.19(3) 10_556 2 ?
Au2 Au1 Ag4 120.14(3) 12_556 2 ?
Au2 Au1 Ag4 59.86(3) 3 2 ?
Au2 Au1 Ag4 60.13(3) 2 2 ?
Au2 Au1 Ag4 119.87(3) 11_556 2 ?
Ag4 Au1 Ag4 66.227(17) 12_556 2 ?
Ag4 Au1 Ag4 113.773(17) 3 2 ?
Ag4 Au1 Ag4 180.00(4) 11_556 2 ?
Au2 Au1 Ag4 119.87(3) . 10_556 ?
Au2 Au1 Ag4 60.13(3) 10_556 10_556 ?
Au2 Au1 Ag4 113.81(3) 12_556 10_556 ?
Au2 Au1 Ag4 66.19(3) 3 10_556 ?
Au2 Au1 Ag4 120.14(3) 2 10_556 ?
Au2 Au1 Ag4 59.86(3) 11_556 10_556 ?
Ag4 Au1 Ag4 113.773(17) 12_556 10_556 ?
Ag4 Au1 Ag4 66.227(17) 3 10_556 ?
Ag4 Au1 Ag4 113.773(17) 11_556 10_556 ?
Ag4 Au1 Ag4 66.227(17) 2 10_556 ?
Au2 Au1 Ag4 60.12(3) . . ?
Au2 Au1 Ag4 119.87(3) 10_556 . ?
Au2 Au1 Ag4 66.20(3) 12_556 . ?
Au2 Au1 Ag4 113.80(3) 3 . ?
Au2 Au1 Ag4 59.85(3) 2 . ?
Au2 Au1 Ag4 120.15(3) 11_556 . ?
Ag4 Au1 Ag4 66.231(17) 12_556 . ?
Ag4 Au1 Ag4 113.769(17) 3 . ?
Ag4 Au1 Ag4 66.231(17) 11_556 . ?
Ag4 Au1 Ag4 113.769(17) 2 . ?
Ag4 Au1 Ag4 180.0 10_556 . ?
C2_2 C1_2 Au5 169.5(6) . 3 ?
C2_2 C1_2 Ag14 82.9(9) . . ?
Au5 C1_2 Ag14 105.8(6) 3 . ?
C1_2 C2_2 C3_2 171.0(17) . . ?
C1_2 C2_2 Ag14 69.2(8) . . ?
C3_2 C2_2 Ag14 115.7(4) . . ?
C4_2 C3_2 C8_2 120.0 . . ?
C4_2 C3_2 C2_2 120.0(4) . . ?
C8_2 C3_2 C2_2 120.0(4) . . ?
C5_2 C4_2 C3_2 120.0 . . ?
C6_2 C5_2 C4_2 120.0 . . ?
C5_2 C6_2 C7_2 120.0 . . ?
C5_2 C6_2 C9_2 119.7(4) . . ?
C7_2 C6_2 C9_2 120.2(4) . . ?
C6_2 C7_2 C8_2 120.0 . . ?
C7_2 C8_2 C3_2 120.0 . . ?
C6_2 C9_2 C10_2 110.0(6) . . ?
C6_2 C9_2 C11_2 110.4(6) . . ?
C10_2 C9_2 C11_2 109.3(6) . . ?
C6_2 C9_2 C12_2 109.9(6) . . ?
C10_2 C9_2 C12_2 108.8(6) . . ?
C11_2 C9_2 C12_2 108.5(6) . . ?
Ag4 Cl1_2 Ag4 76.74(11) . 11_556 ?
Ag4 Cl1_2 Ag5 95.85(13) . 12_556 ?
Ag4 Cl1_2 Ag5 75.12(11) 11_556 12_556 ?
Ag4 Cl1_2 Ag3 74.59(10) . . ?
Ag4 Cl1_2 Ag3 92.31(12) 11_556 . ?
Ag5 Cl1_2 Ag3 165.85(16) 12_556 . ?
Ag1 Cl2_2 Ag1 76.53(12) . 14_456 ?
Ag1 Cl2_2 Ag2 94.93(14) . . ?
Ag1 Cl2_2 Ag2 74.73(11) 14_456 . ?
Ag1 Cl2_2 Ag8 75.63(11) . 14_456 ?
Ag1 Cl2_2 Ag8 93.30(13) 14_456 14_456 ?
Ag2 Cl2_2 Ag8 166.39(18) . 14_456 ?
C2_3 C1_3 Au6 166.0(15) . . ?
C2_3 C1_3 Ag5 95.2(6) . . ?
Au6 C1_3 Ag5 96.0(5) . . ?
C2_3 C1_3 Ag14 113.5(13) . . ?
Au6 C1_3 Ag14 77.6(5) . . ?
Ag5 C1_3 Ag14 75.2(4) . . ?
C1_3 C2_3 C3_3 169.0(15) . . ?
C8_3 C3_3 C4_3 117.6(11) . . ?
C8_3 C3_3 C2_3 121.0(9) . . ?
C4_3 C3_3 C2_3 121.5(10) . . ?
C3_3 C4_3 C5_3 120.8(14) . . ?
C6_3 C5_3 C4_3 120.4(14) . . ?
C7_3 C6_3 C5_3 118.9(10) . . ?
C7_3 C6_3 C9_3 121.4(9) . . ?
C5_3 C6_3 C9_3 119.6(9) . . ?
C6_3 C7_3 C8_3 120.9(14) . . ?
C3_3 C8_3 C7_3 121.3(14) . . ?
C6_3 C9_3 C12_3 109.9(6) . . ?
C6_3 C9_3 C11_3 110.0(6) . . ?
C12_3 C9_3 C11_3 109.4(6) . . ?
C6_3 C9_3 C10_3 109.3(6) . . ?
C12_3 C9_3 C10_3 109.2(6) . . ?
C11_3 C9_3 C10_3 109.0(6) . . ?
C2_4 C1_4 Au13 161.1(18) . . ?
C2_4 C1_4 Ag2 97.4(7) . . ?
Au13 C1_4 Ag2 96.9(6) . . ?
C1_4 C2_4 C3_4 171.1(19) . . ?
C8_4 C3_4 C4_4 118.2(12) . . ?
C8_4 C3_4 C2_4 121.6(10) . . ?
C4_4 C3_4 C2_4 120.2(10) . . ?
C5_4 C4_4 C3_4 120.8(16) . . ?
C6_4 C5_4 C4_4 120.3(15) . . ?
C7_4 C6_4 C5_4 119.1(11) . . ?
C7_4 C6_4 C9_4 121.1(9) . . ?
C5_4 C6_4 C9_4 119.7(9) . . ?
C6_4 C7_4 C8_4 121.5(15) . . ?
C3_4 C8_4 C7_4 120.0(16) . . ?
C6_4 C9_4 C10_4 109.4(6) . . ?
C6_4 C9_4 C12_4 109.6(6) . . ?
C10_4 C9_4 C12_4 109.7(6) . . ?
C6_4 C9_4 C11_4 109.7(6) . . ?
C10_4 C9_4 C11_4 109.2(6) . . ?
C12_4 C9_4 C11_4 109.2(6) . . ?
C2_5 C1_5 Au8 159.4(10) . . ?
C2_5 C1_5 Ag13 84.3(7) . . ?
Au8 C1_5 Ag13 110.1(6) . . ?
C1_5 C2_5 C3_5 175.7(16) . . ?
C1_5 C2_5 Ag13 68.3(6) . . ?
C3_5 C2_5 Ag13 113.7(5) . . ?
C4_5 C3_5 C8_5 120.0 . . ?
C4_5 C3_5 C2_5 119.8(4) . . ?
C8_5 C3_5 C2_5 120.1(4) . . ?
C5_5 C4_5 C3_5 120.0 . . ?
C6_5 C5_5 C4_5 120.0 . . ?
C5_5 C6_5 C7_5 120.0 . . ?
C5_5 C6_5 C9_5 119.2(4) . . ?
C7_5 C6_5 C9_5 120.7(4) . . ?
C8_5 C7_5 C6_5 120.0 . . ?
C7_5 C8_5 C3_5 120.0 . . ?
C6_5 C9_5 C11_5 110.9(5) . . ?
C6_5 C9_5 C10_5 109.6(6) . . ?
C11_5 C9_5 C10_5 109.3(6) . . ?
C6_5 C9_5 C12_5 109.3(6) . . ?
C11_5 C9_5 C12_5 109.3(6) . . ?
C10_5 C9_5 C12_5 108.3(6) . . ?
C2_6 C1_6 Au14 161.3(10) . . ?
C2_6 C1_6 Ag10 83.6(6) . . ?
Au14 C1_6 Ag10 111.4(5) . . ?
C1_6 C2_6 C3_6 179.9(2) . . ?
C1_6 C2_6 Ag10 68.6(6) . . ?
C3_6 C2_6 Ag10 111.5(6) . . ?
C8_6 C3_6 C4_6 118.3(11) . . ?
C8_6 C3_6 C2_6 120.3(9) . . ?
C4_6 C3_6 C2_6 119.0(9) . . ?
C5_6 C4_6 C3_6 119.5(14) . . ?
C6_6 C5_6 C4_6 120.3(14) . . ?
C7_6 C6_6 C5_6 119.8(10) . . ?
C7_6 C6_6 C9_6 120.9(9) . . ?
C5_6 C6_6 C9_6 119.2(8) . . ?
C6_6 C7_6 C8_6 120.7(14) . . ?
C3_6 C8_6 C7_6 119.9(14) . . ?
C11_6 C9_6 C12_6 109.7(6) . . ?
C11_6 C9_6 C6_6 109.8(6) . . ?
C12_6 C9_6 C6_6 109.2(6) . . ?
C11_6 C9_6 C10_6 109.5(6) . . ?
C12_6 C9_6 C10_6 109.2(6) . . ?
C6_6 C9_6 C10_6 109.3(6) . . ?
C2_7 C1_7 Au9 169.4(10) . . ?
C2_7 C1_7 Ag12 83.7(7) . . ?
Au9 C1_7 Ag12 106.9(6) . . ?
C1_7 C2_7 C3_7 179.5(12) . . ?
C1_7 C2_7 Ag12 68.3(6) . . ?
C3_7 C2_7 Ag12 111.9(6) . . ?
C4_7 C3_7 C8_7 118.2(13) . . ?
C4_7 C3_7 C2_7 120.9(10) . . ?
C8_7 C3_7 C2_7 120.3(10) . . ?
C5_7 C4_7 C3_7 120.6(16) . . ?
C6_7 C5_7 C4_7 120.9(15) . . ?
C5_7 C6_7 C7_7 119.4(11) . . ?
C5_7 C6_7 C9_7 120.8(9) . . ?
C7_7 C6_7 C9_7 119.7(9) . . ?
C6_7 C7_7 C8_7 120.6(15) . . ?
C3_7 C8_7 C7_7 120.0(15) . . ?
C11_7 C9_7 C6_7 109.9(6) . . ?
C11_7 C9_7 C10_7 109.8(6) . . ?
C6_7 C9_7 C10_7 109.3(6) . . ?
C11_7 C9_7 C12_7 109.3(6) . . ?
C6_7 C9_7 C12_7 109.7(6) . . ?
C10_7 C9_7 C12_7 108.8(6) . . ?
C2_8 C1_8 Au9 163.9(16) . 2_665 ?
C2_8 C1_8 Ag10 105.0(13) . . ?
Au9 C1_8 Ag10 90.9(6) 2_665 . ?
C2_8 C1_8 Ag11 91.6(6) . . ?
Au9 C1_8 Ag11 93.2(6) 2_665 . ?
Ag10 C1_8 Ag11 81.1(5) . . ?
C1_8 C2_8 C3_8 170.7(15) . . ?
C4_8 C3_8 C8_8 116.6(11) . . ?
C4_8 C3_8 C2_8 123.6(10) . . ?
C8_8 C3_8 C2_8 119.7(9) . . ?
C3_8 C4_8 C5_8 121.7(14) . . ?
C6_8 C5_8 C4_8 120.9(14) . . ?
C7_8 C6_8 C5_8 117.3(10) . . ?
C7_8 C6_8 C9_8 122.1(9) . . ?
C5_8 C6_8 C9_8 120.5(9) . . ?
C6_8 C7_8 C8_8 122.9(14) . . ?
C7_8 C8_8 C3_8 120.3(14) . . ?
C6_8 C9_8 C12_8 110.2(6) . . ?
C6_8 C9_8 C10_8 109.4(6) . . ?
C12_8 C9_8 C10_8 109.6(6) . . ?
C6_8 C9_8 C11_8 110.0(6) . . ?
C12_8 C9_8 C11_8 109.0(6) . . ?
C10_8 C9_8 C11_8 108.5(6) . . ?
C2_9 C1_9 Au6 162.4(10) . 2 ?
C2_9 C1_9 Ag3 82.2(5) . . ?
Au6 C1_9 Ag3 113.3(6) 2 . ?
C2_9 C1_9 Ag15 111.3(13) . 2 ?
Au6 C1_9 Ag15 81.8(6) 2 2 ?
Ag3 C1_9 Ag15 75.9(4) . 2 ?
C1_9 C2_9 C3_9 174.8(16) . . ?
C1_9 C2_9 Ag3 71.0(5) . . ?
C3_9 C2_9 Ag3 108.9(5) . . ?
C8_9 C3_9 C4_9 116.8(12) . . ?
C8_9 C3_9 C2_9 121.8(10) . . ?
C4_9 C3_9 C2_9 121.4(10) . . ?
C3_9 C4_9 C5_9 122.5(15) . . ?
C6_9 C5_9 C4_9 119.3(14) . . ?
C5_9 C6_9 C7_9 119.6(10) . . ?
C5_9 C6_9 C9_9 120.6(9) . . ?
C7_9 C6_9 C9_9 119.3(9) . . ?
C6_9 C7_9 C8_9 120.0(14) . . ?
C3_9 C8_9 C7_9 121.7(15) . . ?
C12_9 C9_9 C11_9 109.7(6) . . ?
C12_9 C9_9 C6_9 109.9(6) . . ?
C11_9 C9_9 C6_9 109.5(6) . . ?
C12_9 C9_9 C10_9 109.4(6) . . ?
C11_9 C9_9 C10_9 109.3(6) . . ?
C6_9 C9_9 C10_9 109.1(6) . . ?
C2_10 C1_10 Au5 165.7(10) . . ?
C2_10 C1_10 Ag13 103.3(8) . . ?
Au5 C1_10 Ag13 90.7(5) . . ?
C2_10 C1_10 Ag0R 91.2(7) . . ?
Au5 C1_10 Ag0R 94.0(6) . . ?
Ag13 C1_10 Ag0R 82.3(5) . . ?
C1_10 C2_10 C3_10 179.3(8) . . ?
C8_10 C3_10 C4_10 117.4(12) . . ?
C8_10 C3_10 C2_10 122.1(9) . . ?
C4_10 C3_10 C2_10 120.5(9) . . ?
C5_10 C4_10 C3_10 122.1(15) . . ?
C6_10 C5_10 C4_10 119.7(14) . . ?
C7_10 C6_10 C5_10 118.9(10) . . ?
C7_10 C6_10 C9_10 121.0(9) . . ?
C5_10 C6_10 C9_10 120.0(9) . . ?
C6_10 C7_10 C8_10 121.9(14) . . ?
C3_10 C8_10 C7_10 119.7(14) . . ?
C6_10 C9_10 C11_10 110.2(6) . . ?
C6_10 C9_10 C12_10 109.6(6) . . ?
C11_10 C9_10 C12_10 109.3(6) . . ?
C6_10 C9_10 C10_10 109.5(6) . . ?
C11_10 C9_10 C10_10 109.1(6) . . ?
C12_10 C9_10 C10_10 109.1(6) . . ?
C2_11 C1_11 Au8 157.7(9) . . ?
C2_11 C1_11 Ag3 111.7(7) . . ?
Au8 C1_11 Ag3 90.0(5) . . ?
C2_11 C1_11 Ag5 103.7(7) . . ?
Au8 C1_11 Ag5 83.2(5) . . ?
Ag3 C1_11 Ag5 82.8(5) . . ?
C1_11 C2_11 C3_11 179.1(6) . . ?
C8_11 C3_11 C4_11 116.5(11) . . ?
C8_11 C3_11 C2_11 125.4(10) . . ?
C4_11 C3_11 C2_11 117.7(8) . . ?
C5_11 C4_11 C3_11 120.6(14) . . ?
C6_11 C5_11 C4_11 122.3(14) . . ?
C5_11 C6_11 C7_11 118.0(10) . . ?
C5_11 C6_11 C9_11 120.7(9) . . ?
C7_11 C6_11 C9_11 121.2(9) . . ?
C6_11 C7_11 C8_11 120.9(13) . . ?
C3_11 C8_11 C7_11 121.6(14) . . ?
C10_11 C9_11 C6_11 109.6(6) . . ?
C10_11 C9_11 C11_11 109.5(6) . . ?
C6_11 C9_11 C11_11 109.6(6) . . ?
C10_11 C9_11 C12_11 109.3(6) . . ?
C6_11 C9_11 C12_11 109.6(6) . . ?
C11_11 C9_11 C12_11 109.2(6) . . ?
C2_12 C1_12 Au13 165.6(12) . 2_665 ?
C2_12 C1_12 Ag8 78.9(7) . . ?
Au13 C1_12 Ag8 111.6(7) 2_665 . ?
C2_12 C1_12 Ag9 107.6(10) . . ?
Au13 C1_12 Ag9 85.2(6) 2_665 . ?
Ag8 C1_12 Ag9 74.9(5) . . ?
C1_12 C2_12 C3_12 178.7(12) . . ?
C1_12 C2_12 Ag8 73.9(7) . . ?
C3_12 C2_12 Ag8 106.0(7) . . ?
C8_12 C3_12 C4_12 115.9(13) . . ?
C8_12 C3_12 C2_12 121.9(10) . . ?
C4_12 C3_12 C2_12 121.8(10) . . ?
C3_12 C4_12 C5_12 123.4(16) . . ?
C6_12 C5_12 C4_12 117.6(15) . . ?
C7_12 C6_12 C5_12 118.7(12) . . ?
C7_12 C6_12 C9_12 120.3(10) . . ?
C5_12 C6_12 C9_12 119.8(9) . . ?
C6_12 C7_12 C8_12 120.5(15) . . ?
C3_12 C8_12 C7_12 120.8(16) . . ?
C11_12 C9_12 C10_12 109.7(6) . . ?
C11_12 C9_12 C6_12 109.6(6) . . ?
C10_12 C9_12 C6_12 109.4(6) . . ?
C11_12 C9_12 C12_12 109.2(6) . . ?
C10_12 C9_12 C12_12 109.4(6) . . ?
C6_12 C9_12 C12_12 109.5(6) . . ?
C2_1 C1_1 Au14 159.8(10) . . ?
C2_1 C1_1 Ag8 108.7(7) . . ?
Au14 C1_1 Ag8 91.0(6) . . ?
C2_1 C1_1 Ag2 102.5(8) . . ?
Au14 C1_1 Ag2 84.1(6) . . ?
Ag8 C1_1 Ag2 82.4(5) . . ?
C1_1 C2_1 C3_1 179.6(6) . . ?
C8_1 C3_1 C4_1 116.1(12) . . ?
C8_1 C3_1 C2_1 124.2(10) . . ?
C4_1 C3_1 C2_1 119.7(9) . . ?
C5_1 C4_1 C3_1 121.5(16) . . ?
C6_1 C5_1 C4_1 119.1(15) . . ?
C7_1 C6_1 C5_1 118.6(10) . . ?
C7_1 C6_1 C9_1 121.6(9) . . ?
C5_1 C6_1 C9_1 119.6(9) . . ?
C6_1 C7_1 C8_1 121.8(14) . . ?
C3_1 C8_1 C7_1 119.9(15) . . ?
C11_1 C9_1 C6_1 109.7(6) . . ?
C11_1 C9_1 C10_1 109.6(6) . . ?
C6_1 C9_1 C10_1 109.2(6) . . ?
C11_1 C9_1 C12_1 109.6(6) . . ?
C6_1 C9_1 C12_1 109.5(6) . . ?
C10_1 C9_1 C12_1 109.2(6) . . ?

loop_
_geom_bond_atom_site_label_1
_geom_bond_atom_site_label_2
_geom_bond_distance
_geom_bond_site_symmetry_2
_geom_bond_publ_flag
Ag1 Cl2_2 2.628(5) . ?
Ag1 Cl2_2 2.640(5) 15_556 ?
Ag1 Au15 2.8560(14) 15_556 ?
Ag1 Au15 2.8594(14) 14_456 ?
Ag1 Au12 2.9038(13) 14_456 ?
Ag1 Au16 2.9902(13) . ?
Ag1 Au15 3.1030(13) . ?
Ag1 Ag1 3.2625(16) 15_556 ?
Ag1 Ag1 3.2627(16) 14_456 ?
Ag1 Ag2 3.2643(18) 15_556 ?
Ag1 Ag8 3.3209(18) 14_456 ?
Au4 Au7 2.7654(10) . ?
Au4 Au7 2.7736(10) 3 ?
Au4 Au4 2.7897(13) 2 ?
Au4 Au4 2.7899(13) 3 ?
Au4 Au3 2.7938(9) . ?
Au4 Au5 2.8524(10) 3 ?
Au4 Ag13 2.8821(16) 3 ?
Au4 Ag14 2.8879(16) . ?
Au4 Ag0R 2.8977(18) . ?
Au4 Ag15 2.9049(16) . ?
Au4 Ag13 2.9164(16) . ?
Au5 C1_2 1.976(15) 2 ?
Au5 C1_10 1.991(15) . ?
Au5 Ag13 3.1164(18) . ?
Au5 Ag15 3.2451(17) 2 ?
Au5 Ag0R 3.3726(9) . ?
Au6 C1_9 1.905(15) 3 ?
Au6 C1_3 1.948(15) . ?
Au6 Au3 2.8490(11) . ?
Au6 Ag14 2.9669(16) . ?
Au6 Ag15 3.0361(18) . ?
Au6 Ag5 3.2969(15) . ?
Au7 Au2 2.7277(8) . ?
Au7 Au3 2.7896(10) 2 ?
Au7 Au3 2.8106(10) . ?
Au7 Ag14 2.8267(15) . ?
Au7 Ag13 2.8305(14) . ?
Au7 Au8 2.8663(10) . ?
Au7 Ag15 2.8687(16) 2 ?
Au7 Ag3 2.8867(14) . ?
Au7 Ag5 2.9349(14) . ?
Au8 C1_5 2.011(13) . ?
Au8 C1_11 2.021(14) . ?
Au8 Ag5 3.0289(14) . ?
Au8 Ag3 3.1318(14) . ?
Au8 Ag14 3.2410(17) . ?
Au9 C1_7 1.976(16) . ?
Au9 C1_8 1.994(15) 3_565 ?
Au9 Au10 2.8437(10) 3_565 ?
Au9 Ag10 3.1414(19) 3_565 ?
Au9 Ag9 3.2972(17) 3_565 ?
Au9 Ag11 3.3428(9) . ?
Au10 Au11 2.7630(10) 2_665 ?
Au10 Au11 2.7696(10) . ?
Au10 Au10 2.7873(13) 3_565 ?
Au10 Au10 2.7874(13) 2_665 ?
Au10 Au12 2.7930(10) . ?
Au10 Ag10 2.8699(16) . ?
Au10 Ag12 2.8948(17) 2_665 ?
Au10 Ag9 2.9036(17) . ?
Au10 Ag11 2.9064(18) . ?
Au10 Ag10 2.9183(17) 2_665 ?
Au11 Au15 2.7258(9) . ?
Au11 Au12 2.7952(10) . ?
Au11 Au12 2.8198(10) 3_565 ?
Au11 Ag12 2.8251(16) . ?
Au11 Ag10 2.8512(14) . ?
Au11 Au14 2.8606(11) . ?
Au11 Ag9 2.8607(16) . ?
Au11 Ag8 2.8835(15) . ?
Au11 Ag2 2.9427(15) . ?
Au12 Au15 2.7686(10) . ?
Au12 Au15 2.7692(9) 2_665 ?
Au12 Ag9 2.8257(15) . ?
Au12 Au13 2.8613(11) 2_665 ?
Au12 Ag2 2.8824(15) 2_665 ?
Au12 Ag12 2.8967(15) 2_665 ?
Au12 Ag8 2.9134(15) . ?
Au13 C1_12 1.825(17) 3_565 ?
Au13 C1_4 1.974(16) . ?
Au13 Ag12 2.9719(17) . ?
Au13 Ag9 3.0430(18) 3_565 ?
Au13 Ag2 3.3143(16) . ?
Au14 C1_1 1.996(14) . ?
Au14 C1_6 2.000(12) . ?
Au14 Ag2 3.0467(15) . ?
Au14 Ag8 3.1706(16) . ?
Au14 Ag12 3.1957(18) . ?
Au15 Au16 2.6965(6) . ?
Au15 Ag8 2.8550(15) . ?
Au15 Ag2 2.8714(15) . ?
Au15 Au15 2.9195(12) 2_665 ?
Au15 Au15 2.9195(12) 3_565 ?
Cl1 Ag15 2.413(8) . ?
Cl2 Ag9 2.405(7) . ?
Au2 Au1 2.6961(6) . ?
Au2 Au3 2.7688(9) . ?
Au2 Au3 2.7718(9) 2 ?
Au2 Ag3 2.8401(14) . ?
Au2 Ag4 2.8508(13) 3 ?
Au2 Ag4 2.8623(13) . ?
Au2 Ag5 2.8701(14) . ?
Au2 Au2 2.9094(11) 3 ?
Au2 Au2 2.9095(12) 2 ?
Au2 Ag4 3.1169(13) 11_556 ?
Au3 Ag15 2.8280(14) . ?
Au3 Ag5 2.8857(14) . ?
Au3 Ag3 2.9084(14) 3 ?
Au3 Ag4 2.9094(13) 3 ?
Au3 Ag14 2.9197(14) . ?
Ag0R C1_10 2.586(16) . ?
Ag0R C1_10 2.586(17) 3 ?
Ag0R C1_10 2.586(17) 2 ?
Ag0R Ag13 3.2684(17) . ?
Ag0R Ag13 3.2685(17) 2 ?
Ag0R Ag13 3.2685(17) 3 ?
Ag2 C1_4 2.435(16) . ?
Ag2 C1_1 2.516(19) . ?
Ag2 Cl2_2 2.737(4) . ?
Ag2 Ag12 3.1259(17) . ?
Ag2 Ag8 3.2589(19) . ?
Ag3 C1_11 2.393(15) . ?
Ag3 C1_9 2.470(15) . ?
Ag3 C2_9 2.589(11) . ?
Ag3 Cl1_2 2.812(4) . ?
Ag3 Ag15 3.1536(18) 2 ?
Ag3 Ag5 3.2434(18) . ?
Ag3 Ag4 3.3014(17) . ?
Ag4 Cl1_2 2.631(4) . ?
Ag4 Cl1_2 2.640(4) 12_556 ?
Ag4 Au1 2.9944(12) . ?
Ag4 Ag5 3.2633(16) 2 ?
Ag4 Ag4 3.2718(15) 12_556 ?
Ag4 Ag4 3.2718(15) 11_556 ?
Ag5 C1_3 2.465(13) . ?
Ag5 C1_11 2.510(17) . ?
Ag5 Cl1_2 2.713(4) 11_556 ?
Ag5 Ag14 3.1530(17) . ?
Ag8 C1_1 2.429(17) . ?
Ag8 C1_12 2.558(18) . ?
Ag8 C2_12 2.612(13) . ?
Ag8 Cl2_2 2.785(4) 15_556 ?
Ag8 Ag9 3.1328(19) . ?
Ag9 C1_12 2.591(18) . ?
Ag9 Ag10 3.205(2) . ?
Ag9 Ag12 3.272(2) 2_665 ?
Ag10 C1_6 2.336(13) . ?
Ag10 C1_8 2.395(19) . ?
Ag10 C2_6 2.4943(14) . ?
Ag10 Ag12 3.220(2) . ?
Ag10 Ag11 3.2345(17) . ?
Ag11 C1_8 2.574(16) . ?
Ag11 C1_8 2.575(16) 2_665 ?
Ag11 C1_8 2.575(16) 3_565 ?
Ag12 C1_7 2.335(15) . ?
Ag12 C2_7 2.497(11) . ?
Ag13 C1_5 2.358(16) . ?
Ag13 C1_10 2.374(15) . ?
Ag13 C2_5 2.526(11) . ?
Ag13 Ag14 3.159(2) . ?
Ag13 Ag15 3.198(2) 2 ?
Ag14 C1_2 2.384(15) . ?
Ag14 C2_2 2.530(11) . ?
Ag14 C1_3 2.693(18) . ?
Ag14 Ag15 3.282(2) . ?
Ag15 C1_9 2.652(18) 3 ?
C1_2 C2_2 1.190(13) . ?
C2_2 C3_2 1.518(6) . ?
C3_2 C4_2 1.3900 . ?
C3_2 C8_2 1.3900 . ?
C4_2 C5_2 1.3900 . ?
C5_2 C6_2 1.3900 . ?
C6_2 C7_2 1.3900 . ?
C6_2 C9_2 1.525(5) . ?
C7_2 C8_2 1.3900 . ?
C9_2 C10_2 1.537(7) . ?
C9_2 C11_2 1.539(7) . ?
C9_2 C12_2 1.544(7) . ?
C1_3 C2_3 1.186(13) . ?
C2_3 C3_3 1.507(11) . ?
C3_3 C8_3 1.384(12) . ?
C3_3 C4_3 1.388(12) . ?
C4_3 C5_3 1.397(12) . ?
C5_3 C6_3 1.385(12) . ?
C6_3 C7_3 1.361(12) . ?
C6_3 C9_3 1.531(7) . ?
C7_3 C8_3 1.390(12) . ?
C9_3 C12_3 1.536(7) . ?
C9_3 C11_3 1.538(7) . ?
C9_3 C10_3 1.542(7) . ?
C1_4 C2_4 1.177(13) . ?
C2_4 C3_4 1.505(12) . ?
C3_4 C8_4 1.383(13) . ?
C3_4 C4_4 1.399(13) . ?
C4_4 C5_4 1.385(13) . ?
C5_4 C6_4 1.379(13) . ?
C6_4 C7_4 1.361(13) . ?
C6_4 C9_4 1.535(7) . ?
C7_4 C8_4 1.392(13) . ?
C9_4 C10_4 1.536(8) . ?
C9_4 C12_4 1.537(7) . ?
C9_4 C11_4 1.538(7) . ?
C1_5 C2_5 1.169(12) . ?
C2_5 C3_5 1.514(6) . ?
C3_5 C4_5 1.3900 . ?
C3_5 C8_5 1.3900 . ?
C4_5 C5_5 1.3900 . ?
C5_5 C6_5 1.3900 . ?
C6_5 C7_5 1.3900 . ?
C6_5 C9_5 1.526(5) . ?
C7_5 C8_5 1.3900 . ?
C9_5 C11_5 1.531(7) . ?
C9_5 C10_5 1.543(7) . ?
C9_5 C12_5 1.545(7) . ?
C1_6 C2_6 1.172(12) . ?
C2_6 C3_6 1.516(10) . ?
C3_6 C8_6 1.385(12) . ?
C3_6 C4_6 1.405(12) . ?
C4_6 C5_6 1.388(12) . ?
C5_6 C6_6 1.380(12) . ?
C6_6 C7_6 1.362(12) . ?
C6_6 C9_6 1.536(7) . ?
C7_6 C8_6 1.403(12) . ?
C9_6 C11_6 1.534(7) . ?
C9_6 C12_6 1.536(8) . ?
C9_6 C10_6 1.537(7) . ?
C1_7 C2_7 1.181(13) . ?
C2_7 C3_7 1.504(12) . ?
C3_7 C4_7 1.395(13) . ?
C3_7 C8_7 1.398(13) . ?
C4_7 C5_7 1.391(13) . ?
C5_7 C6_7 1.368(13) . ?
C6_7 C7_7 1.378(13) . ?
C6_7 C9_7 1.535(7) . ?
C7_7 C8_7 1.404(13) . ?
C9_7 C11_7 1.531(8) . ?
C9_7 C10_7 1.539(8) . ?
C9_7 C12_7 1.541(7) . ?
C1_8 C2_8 1.171(13) . ?
C2_8 C3_8 1.496(11) . ?
C3_8 C4_8 1.372(12) . ?
C3_8 C8_8 1.405(12) . ?
C4_8 C5_8 1.398(12) . ?
C5_8 C6_8 1.379(12) . ?
C6_8 C7_8 1.354(12) . ?
C6_8 C9_8 1.529(7) . ?
C7_8 C8_8 1.381(12) . ?
C9_8 C12_8 1.532(7) . ?
C9_8 C10_8 1.541(7) . ?
C9_8 C11_8 1.542(7) . ?
C1_9 C2_9 1.180(13) . ?
C2_9 C3_9 1.507(11) . ?
C3_9 C8_9 1.373(13) . ?
C3_9 C4_9 1.384(13) . ?
C4_9 C5_9 1.386(12) . ?
C5_9 C6_9 1.365(12) . ?
C6_9 C7_9 1.380(12) . ?
C6_9 C9_9 1.536(7) . ?
C7_9 C8_9 1.387(12) . ?
C9_9 C12_9 1.533(7) . ?
C9_9 C11_9 1.535(7) . ?
C9_9 C10_9 1.542(8) . ?
C1_10 C2_10 1.171(13) . ?
C2_10 C3_10 1.496(11) . ?
C3_10 C8_10 1.383(12) . ?
C3_10 C4_10 1.398(12) . ?
C4_10 C5_10 1.383(12) . ?
C5_10 C6_10 1.378(13) . ?
C6_10 C7_10 1.367(12) . ?
C6_10 C9_10 1.532(7) . ?
C7_10 C8_10 1.402(12) . ?
C9_10 C11_10 1.535(8) . ?
C9_10 C12_10 1.536(7) . ?
C9_10 C10_10 1.540(8) . ?
C1_11 C2_11 1.174(12) . ?
C2_11 C3_11 1.494(11) . ?
C3_11 C8_11 1.352(12) . ?
C3_11 C4_11 1.432(12) . ?
C4_11 C5_11 1.364(12) . ?
C5_11 C6_11 1.361(12) . ?
C6_11 C7_11 1.365(12) . ?
C6_11 C9_11 1.535(7) . ?
C7_11 C8_11 1.414(12) . ?
C9_11 C10_11 1.535(7) . ?
C9_11 C11_11 1.537(7) . ?
C9_11 C12_11 1.538(7) . ?
C1_12 C2_12 1.217(13) . ?
C2_12 C3_12 1.504(12) . ?
C3_12 C8_12 1.382(13) . ?
C3_12 C4_12 1.384(13) . ?
C4_12 C5_12 1.393(13) . ?
C5_12 C6_12 1.377(13) . ?
C6_12 C7_12 1.369(13) . ?
C6_12 C9_12 1.537(7) . ?
C7_12 C8_12 1.405(13) . ?
C9_12 C11_12 1.535(7) . ?
C9_12 C10_12 1.536(8) . ?
C9_12 C12_12 1.539(8) . ?
C1_1 C2_1 1.187(13) . ?
C2_1 C3_1 1.494(11) . ?
C3_1 C8_1 1.364(12) . ?
C3_1 C4_1 1.415(13) . ?
C4_1 C5_1 1.379(13) . ?
C5_1 C6_1 1.378(12) . ?
C6_1 C7_1 1.351(12) . ?
C6_1 C9_1 1.536(7) . ?
C7_1 C8_1 1.407(12) . ?
C9_1 C11_1 1.531(8) . ?
C9_1 C10_1 1.537(8) . ?
C9_1 C12_1 1.538(8) . ?
